data_7710975
loop_
_publ_author_name
'Stephan, Michel'
'Dammannn, Wiebke'
'Burger, Peter'

_publ_section_title
;
 Synthesis and Reactivity of Dinuclear Copper(I) Pyridine, Diimine
 Complexes
;
_journal_name_full 'Dalton Transactions'
_journal_paper_doi 10.1039/D2DT02307E
_journal_year 2022
_chemical_formula_moiety 'C48 H66 Cl Cu2 N6, Cl2 Cu, 0.5(C4 H8 O)'
_chemical_formula_sum 'C50 H70 Cl3 Cu3 N6 O0.5'
_chemical_formula_weight 1060.09
_chemical_properties_physical Air-sensitive,Moisture-sensitive
_space_group_crystal_system triclinic
_space_group_IT_number 2
_space_group_name_Hall '-P 1'
_space_group_name_H-M_alt 'P -1'
_atom_sites_solution_hydrogens geom
_audit_block_doi 10.5517/ccdc.csd.cc2c806w
_audit_creation_date 2021-11-08
_audit_creation_method
;
Olex2 1.3
(compiled 2020.11.12 svn.r5f609507 for OlexSys, GUI svn.r6408)
;
_audit_update_record
;
2022-06-28 deposited with the CCDC.	2022-08-15 downloaded from the CCDC.
;
_cell_angle_alpha 111.2060(10)
_cell_angle_beta 92.281(2)
_cell_angle_gamma 99.549(2)
_cell_formula_units_Z 4
_cell_length_a 12.9709(3)
_cell_length_b 18.3585(3)
_cell_length_c 24.0138(4)
_cell_measurement_reflns_used 36338
_cell_measurement_temperature 99.9(2)
_cell_measurement_theta_max 75.8410
_cell_measurement_theta_min 3.7930
_cell_volume 5226.17(18)
_computing_cell_refinement 'CrysAlisPro 1.171.40.53a (Rigaku OD, 2019)'
_computing_data_collection 'CrysAlisPro 1.171.40.53a (Rigaku OD, 2019)'
_computing_data_reduction 'CrysAlisPro 1.171.40.53a (Rigaku OD, 2019)'
_computing_molecular_graphics 'Olex2 1.3 (Dolomanov et al., 2009)'
_computing_publication_material 'Olex2 1.3 (Dolomanov et al., 2009)'
_computing_structure_refinement 'SHELXL 2018/3 (Sheldrick, 2015)'
_computing_structure_solution 'ShelXT 2018/3 (Sheldrick, 2015)'
_diffrn_ambient_environment N~2~
_diffrn_ambient_temperature 99.9(2)
_diffrn_detector 'CCD plate'
_diffrn_detector_area_resol_mean 5.2063
_diffrn_detector_type Atlas
_diffrn_measured_fraction_theta_full 1.000
_diffrn_measured_fraction_theta_max 0.971
_diffrn_measurement_details
;
List of Runs (angles in degrees, time in seconds):

  # Type    Start    End  Width  t~exp~   \w     \q     \k     \f   Frames
#--------------------------------------------------------------------------
  1  \w    -71.00  30.00   1.00    5.00    --  -42.82  57.00   0.00  101
  2  \w   -124.00 -79.00   1.00    5.00    --  -42.82 -99.00 -30.00   45
  3  \w   -124.00 -79.00   1.00    5.00    --  -42.82 -99.00   0.00   45
  4  \w   -115.00 -15.00   1.00    5.00    --  -42.82 -57.00-150.00  100
  5  \w   -124.00 -79.00   1.00    5.00    --  -42.82 -99.00 -90.00   45
  6  \w     23.00  99.00   1.00    5.00    --   42.82-125.00  60.00   76
  7  \w      1.00  84.00   1.00    5.00    --   42.82 -99.00 120.00   83
  8  \w     85.00 178.00   1.00   20.00    --  111.00  45.00  30.00   93
  9  \w     85.00 178.00   1.00   20.00    --  111.00  45.00-180.00   93
 10  \w     35.00 139.00   1.00   20.00    --  111.00 -30.00   0.00  104
 11  \w     86.00 178.00   1.00   20.00    --  111.00  42.00  -2.61   92
 12  \w     38.00 118.00   1.00   20.00    --  111.00-125.00 -60.00   80
 13  \w     58.00 178.00   1.00   20.00    --  111.00  15.00 -30.00  120
 14  \w     28.00 110.00   1.00   20.00    --  111.00 -94.00 150.00   82
 15  \w     39.00 140.00   1.00   20.00    --  111.00 -61.00 150.00  101
 16  \w     83.00 178.00   1.00   20.00    --  111.00  30.00-120.00   95
 17  \w     28.00 110.00   1.00   20.00    --  111.00 -94.00 -60.00   82
 18  \w     38.00 118.00   1.00   20.00    --  111.00-125.00  60.00   80
 19  \w     28.00 110.00   1.00   20.00    --  111.00 -94.00-180.00   82
 20  \w     38.00 118.00   1.00   20.00    --  111.00-125.00 150.00   80
 21  \w     39.00 140.00   1.00   20.00    --  111.00 -61.00 -90.00  101
 22  \w     38.00 118.00   1.00   20.00    --  111.00-125.00 -90.00   80
 23  \w     94.00 178.00   1.00   20.00    --  111.00 125.00 -60.00   84
 24  \w     38.00 118.00   1.00   20.00    --  111.00-125.00-180.00   80
 25  \w     39.00 140.00   1.00   20.00    --  111.00 -61.00 -60.00  101
 26  \w     85.00 178.00   1.00   20.00    --  111.00  45.00 -90.00   93
 27  \w     38.00 118.00   1.00   20.00    --  111.00-125.00  90.00   80
 28  \w     93.00 139.00   1.00   20.00    --  111.00 -30.00-180.00   46
 29  \w     64.00  96.00   1.00   20.00    --  111.00-125.00  30.00   32
 30  \w     72.00 118.00   1.00   20.00    --  111.00-125.00-150.00   46
 31  \w     90.00 117.00   1.00   20.00    --  111.00-125.00 -30.00   27
 32  \w     43.00 113.00   1.00   20.00    --  111.00-125.00 120.00   70
;
_diffrn_measurement_device 'four-circle diffractometer'
_diffrn_measurement_device_type 'SuperNova, Dual, Cu at home/near, Atlas'
_diffrn_measurement_method '\w scans'
_diffrn_orient_matrix_type 'CrysAlisPro convention (1999,Acta A55,543-557)'
_diffrn_orient_matrix_UB_11 0.1156963000
_diffrn_orient_matrix_UB_12 -0.0061144000
_diffrn_orient_matrix_UB_13 0.0103987000
_diffrn_orient_matrix_UB_21 0.0294188000
_diffrn_orient_matrix_UB_22 0.0389325000
_diffrn_orient_matrix_UB_23 -0.0457337000
_diffrn_orient_matrix_UB_31 0.0206794000
_diffrn_orient_matrix_UB_32 0.0828496000
_diffrn_orient_matrix_UB_33 0.0509116000
_diffrn_radiation_monochromator mirror
_diffrn_radiation_probe x-ray
_diffrn_radiation_type CuK\a
_diffrn_radiation_wavelength 1.54184
_diffrn_reflns_av_R_equivalents 0.0512
_diffrn_reflns_av_unetI/netI 0.0428
_diffrn_reflns_Laue_measured_fraction_full 1.000
_diffrn_reflns_Laue_measured_fraction_max 0.971
_diffrn_reflns_limit_h_max 16
_diffrn_reflns_limit_h_min -16
_diffrn_reflns_limit_k_max 23
_diffrn_reflns_limit_k_min -21
_diffrn_reflns_limit_l_max 30
_diffrn_reflns_limit_l_min -29
_diffrn_reflns_number 84178
_diffrn_reflns_point_group_measured_fraction_full 1.000
_diffrn_reflns_point_group_measured_fraction_max 0.971
_diffrn_reflns_theta_full 67.684
_diffrn_reflns_theta_max 77.638
_diffrn_reflns_theta_min 3.476
_diffrn_source 'micro-focus sealed X-ray tube'
_diffrn_source_type 'SuperNova (Cu) X-ray Source'
_exptl_absorpt_coefficient_mu 3.127
_exptl_absorpt_correction_T_max 1.000
_exptl_absorpt_correction_T_min 0.487
_exptl_absorpt_correction_type gaussian
_exptl_absorpt_process_details
;
CrysAlisPro 1.171.40.53a (Rigaku Oxford Diffraction, 2019)
Numerical absorption correction based on gaussian integration over
			a multifaceted crystal model
Empirical absorption correction using spherical harmonics,
 implemented in SCALE3 ABSPACK scaling algorithm.
;
_exptl_crystal_colour red
_exptl_crystal_colour_primary red
_exptl_crystal_density_diffrn 1.347
_exptl_crystal_description block
_exptl_crystal_F_000 2216
_exptl_crystal_recrystallization_method 'THF/n-hexane diffusion'
_exptl_crystal_size_max 0.247
_exptl_crystal_size_mid 0.207
_exptl_crystal_size_min 0.067
_refine_diff_density_max 1.025
_refine_diff_density_min -1.029
_refine_diff_density_rms 0.083
_refine_ls_extinction_method none
_refine_ls_goodness_of_fit_ref 1.069
_refine_ls_hydrogen_treatment constr
_refine_ls_matrix_type full
_refine_ls_number_parameters 1203
_refine_ls_number_reflns 21635
_refine_ls_number_restraints 99
_refine_ls_restrained_S_all 1.072
_refine_ls_R_factor_all 0.0564
_refine_ls_R_factor_gt 0.0476
_refine_ls_shift/su_max 0.002
_refine_ls_shift/su_mean 0.000
_refine_ls_structure_factor_coef Fsqd
_refine_ls_weighting_details 'w=1/[\s^2^(Fo^2^)+(0.0382P)^2^+10.4135P] where P=(Fo^2^+2Fc^2^)/3'
_refine_ls_weighting_scheme calc
_refine_ls_wR_factor_gt 0.1188
_refine_ls_wR_factor_ref 0.1268
_reflns_Friedel_coverage 0.000
_reflns_number_gt 18545
_reflns_number_total 21635
_reflns_threshold_expression 'I > 2\s(I)'
_cod_data_source_file d2dt02307e2.cif
_cod_data_source_block ms127-3-face
_cod_original_cell_volume 5226.16(18)
_cod_original_formula_sum 'C50 H70 Cl3 Cu3 N6 O0.50'
_cod_database_code 7710975
_shelx_shelxl_version_number 2018/3
_chemical_oxdiff_formula 'C192 H264 Cl12 Cu12 N24 '
_chemical_oxdiff_usercomment 'Stephan/Burger, Cu, 100 K'
_shelx_space_group_comment
;
The symmetry employed for this shelxl refinement is uniquely defined
by the following loop, which should always be used as a source of
symmetry information in preference to the above space-group names.
They are only intended as comments.
;
_reflns_odcompleteness_completeness 99.83
_reflns_odcompleteness_iscentric 1
_reflns_odcompleteness_theta 74.33
_olex2_refinement_description
;
1. Fixed Uiso
 At 1.2 times of:
  All C(H) groups, All C(H,H) groups
 At 1.5 times of:
  All C(H,H,H) groups
2. Restrained distances
 O80A-C84A
 1.434 with sigma of 0.001
 C81A-O80A
 1.434 with sigma of 0.001
 C81A-C82A
 1.528 with sigma of 0.001
 C82A-C83A
 1.533 with sigma of 0.001
 C83A-C84A
 1.528 with sigma of 0.001
 O80B-C84B
 1.434 with sigma of 0.001
 O80B-C81B
 1.434 with sigma of 0.001
 C83B-C84B
 1.528 with sigma of 0.001
 C81B-C82B
 1.528 with sigma of 0.001
 C83B-C82B
 1.533 with sigma of 0.001
 O80A-C82A
 2.371 with sigma of 0.001
 O80A-C83A
 2.371 with sigma of 0.001
 C81A-C84A
 2.351 with sigma of 0.001
 C83A-C81A
 2.377 with sigma of 0.001
 C82A-C84A
 2.377 with sigma of 0.001
 C83B-O80B
 2.371 with sigma of 0.001
 O80B-C83B
 2.371 with sigma of 0.001
 C82B-O80B
 2.371 with sigma of 0.001
 C84B-C81B
 2.351 with sigma of 0.001
 C82B-C84B
 2.377 with sigma of 0.001
 C83B-C81B
 2.377 with sigma of 0.001
3. Uiso/Uaniso restraints and constraints
Uanis(C82A) \\sim Ueq, Uanis(C83B) \\sim Ueq, Uanis(C84B) \\sim Ueq: with sigma
of 0.007 and sigma for terminal atoms of 0.014
4. Rigid body (RIGU) restrains
 O80A, C81A, C82A, C83A, C84A
 with sigma for 1-2 distances of 0.004 and sigma for 1-3 distances of 0.004
 O80B, C81B, C82B, C83B, C84B
 with sigma for 1-2 distances of 0.004 and sigma for 1-3 distances of 0.004
5. Others
 Fixed Sof: O80A(0.5) O80B(0.5) C81A(0.5) H81A(0.5) H81B(0.5) C81B(0.5)
 H81C(0.5) H81D(0.5) C82A(0.5) H82A(0.5) H82B(0.5) C82B(0.5) H82C(0.5)
 H82D(0.5) C83A(0.5) H83A(0.5) H83B(0.5) C83B(0.5) H83C(0.5) H83D(0.5)
 C84A(0.5) H84A(0.5) H84B(0.5) C84B(0.5) H84C(0.5) H84D(0.5)
6.a Secondary CH2 refined with riding coordinates:
 C29A(H29A,H29B), C29B(H29C,H29D), C37A(H37A,H37B), C37B(H37C,H37D), C51A(H51A,
 H51B), C51B(H51C,H51D), C59A(H59A,H59B), C59B(H59C,H59D), C81A(H81A,H81B),
 C81B(H81C,H81D), C82A(H82A,H82B), C82B(H82C,H82D), C83A(H83A,H83B), C83B(H83C,
 H83D), C84A(H84A,H84B), C84B(H84C,H84D)
6.b Aromatic/amide H refined with riding coordinates:
 C11A(H11A), C11B(H11B), C12A(H12A), C12B(H12B), C13A(H13A), C13B(H13B),
 C17A(H17A), C17B(H17B), C18A(H18A), C18B(H18B), C19A(H19A), C19B(H19B),
 C21A(H21A), C21B(H21B), C25A(H25A), C25B(H25B), C43A(H43A), C43B(H43B),
 C47A(H47A), C47B(H47B)
6.c Idealised Me refined as rotating group:
 C27A(H27A,H27B,H27C), C27B(H27D,H27E,H27F), C31A(H31A,H31B,H31C), C31B(H31D,
 H31E,H31F), C32A(H32A,H32B,H32C), C32B(H32D,H32E,H32F), C33A(H33A,H33B,H33C),
 C33B(H33D,H33E,H33F), C35A(H35A,H35B,H35C), C35B(H35D,H35E,H35F), C39A(H39A,
 H39B,H39C), C39B(H39D,H39E,H39F), C40A(H40A,H40B,H40C), C40B(H40D,H40E,H40F),
 C41A(H41A,H41B,H41C), C41B(H41D,H41E,H41F), C49A(H49A,H49B,H49C), C49B(H49D,
 H49E,H49F), C53A(H53A,H53B,H53C), C53B(H53D,H53E,H53F), C54A(H54A,H54B,H54C),
 C54B(H54D,H54E,H54F), C55A(H55A,H55B,H55C), C55B(H55D,H55E,H55F), C57A(H57A,
 H57B,H57C), C57B(H57D,H57E,H57F), C61A(H61A,H61B,H61C), C61B(H61D,H61E,H61F),
 C62A(H62A,H62B,H62C), C62B(H62D,H62E,H62F), C63A(H63A,H63B,H63C), C63B(H63D,
 H63E,H63F)
;
_olex2_submission_special_instructions 'No special instructions were received'
_oxdiff_exptl_absorpt_empirical_details
;
Empirical correction (ABSPACK) includes:
- Absorption correction using spherical harmonics
- Frame scaling
;
_oxdiff_exptl_absorpt_empirical_full_max 1.762
_oxdiff_exptl_absorpt_empirical_full_min 0.653

loop_
_space_group_symop_operation_xyz
'x, y, z'
'-x, -y, -z'

loop_
_atom_site_label
_atom_site_type_symbol
_atom_site_fract_x
_atom_site_fract_y
_atom_site_fract_z
_atom_site_U_iso_or_equiv
_atom_site_adp_type
_atom_site_occupancy
_atom_site_site_symmetry_order
_atom_site_calc_flag
_atom_site_refinement_flags_posn
_atom_site_refinement_flags_adp
_atom_site_refinement_flags_occupancy
_atom_site_disorder_assembly
_atom_site_disorder_group
Cu1A Cu 0.68242(3) 0.79535(2) 0.92311(2) 0.02393(9) Uani 1 1 d . . . . .
Cu1B Cu 0.02885(4) 0.20692(2) 0.57595(2) 0.02527(10) Uani 1 1 d . . . . .
Cl2A Cl 0.61505(5) 0.90335(4) 0.96598(3) 0.02678(14) Uani 1 1 d . . . . .
Cl2B Cl -0.09460(6) 0.09615(4) 0.54415(3) 0.02754(14) Uani 1 1 d . . . . .
Cu3A Cu 0.48576(3) 0.81521(2) 0.90034(2) 0.02388(9) Uani 1 1 d . . . . .
Cu3B Cu -0.16628(3) 0.18663(2) 0.61139(2) 0.02419(9) Uani 1 1 d . . . . .
Cu4A Cu -0.09025(4) 0.35970(3) 0.36994(2) 0.03079(11) Uani 1 1 d . . . . .
Cu4B Cu 0.53013(5) 0.36593(3) 0.87277(3) 0.04690(15) Uani 1 1 d . . . . .
Cl5A Cl -0.24451(7) 0.35541(6) 0.39553(4) 0.04066(18) Uani 1 1 d . . . . .
Cl5B Cl 0.68923(11) 0.37150(7) 0.89878(5) 0.0639(3) Uani 1 1 d . . . . .
Cl6A Cl 0.06715(6) 0.37968(5) 0.35078(4) 0.03614(17) Uani 1 1 d . . . . .
Cl6B Cl 0.37678(9) 0.37751(6) 0.85046(4) 0.0545(3) Uani 1 1 d . . . . .
C10A C 0.5658(2) 0.44459(16) 0.74520(12) 0.0221(5) Uani 1 1 d . . . . .
C10B C 0.0985(2) 0.56000(17) 0.75118(12) 0.0215(5) Uani 1 1 d . . . . .
C11A C 0.6096(2) 0.38346(17) 0.74889(14) 0.0261(6) Uani 1 1 d . . . . .
H11A H 0.661808 0.394172 0.781195 0.031 Uiso 1 1 calc R U . . .
C11B C 0.1724(2) 0.61878(17) 0.74474(12) 0.0231(5) Uani 1 1 d . . . . .
H11B H 0.215887 0.604666 0.713093 0.028 Uiso 1 1 calc R U . . .
C12A C 0.5798(3) 0.30508(18) 0.70628(15) 0.0310(6) Uani 1 1 d . . . . .
H12A H 0.610357 0.263478 0.710393 0.037 Uiso 1 1 calc R U . . .
C12B C 0.1856(2) 0.69889(17) 0.78347(13) 0.0254(6) Uani 1 1 d . . . . .
H12B H 0.236521 0.738234 0.777477 0.031 Uiso 1 1 calc R U . . .
C13A C 0.5067(2) 0.28963(17) 0.65921(14) 0.0292(6) Uani 1 1 d . . . . .
H13A H 0.488512 0.237260 0.629588 0.035 Uiso 1 1 calc R U . . .
C13B C 0.1252(2) 0.71991(16) 0.82966(13) 0.0256(6) Uani 1 1 d . . . . .
H13B H 0.136204 0.773743 0.856863 0.031 Uiso 1 1 calc R U . . .
C14A C 0.4572(2) 0.35023(17) 0.65355(13) 0.0264(6) Uani 1 1 d . . . . .
C14B C 0.0459(2) 0.66225(17) 0.83759(12) 0.0240(6) Uani 1 1 d . . . . .
C15A C 0.4817(2) 0.42894(16) 0.69821(12) 0.0225(5) Uani 1 1 d . . . . .
C15B C 0.0283(2) 0.58107(17) 0.79698(12) 0.0216(5) Uani 1 1 d . . . . .
C16A C 0.4229(2) 0.48589(17) 0.69226(12) 0.0236(5) Uani 1 1 d . . . . .
C16B C -0.0587(2) 0.52745(17) 0.80555(12) 0.0225(5) Uani 1 1 d . . . . .
C17A C 0.3559(2) 0.46697(19) 0.64080(13) 0.0285(6) Uani 1 1 d . . . . .
H17A H 0.321704 0.506473 0.635824 0.034 Uiso 1 1 calc R U . . .
C17B C -0.1127(2) 0.55300(18) 0.85519(12) 0.0258(6) Uani 1 1 d . . . . .
H17B H -0.166236 0.515901 0.861856 0.031 Uiso 1 1 calc R U . . .
C18A C 0.3374(3) 0.3903(2) 0.59557(14) 0.0330(7) Uani 1 1 d . . . . .
H18A H 0.292483 0.378790 0.560013 0.040 Uiso 1 1 calc R U . . .
C18B C -0.0907(2) 0.63235(19) 0.89621(13) 0.0294(6) Uani 1 1 d . . . . .
H18B H -0.128281 0.648362 0.930399 0.035 Uiso 1 1 calc R U . . .
C19A C 0.3836(2) 0.33280(19) 0.60271(14) 0.0319(7) Uani 1 1 d . . . . .
H19A H 0.366684 0.280165 0.573406 0.038 Uiso 1 1 calc R U . . .
C19B C -0.0148(2) 0.68624(18) 0.88641(13) 0.0279(6) Uani 1 1 d . . . . .
H19B H -0.002623 0.740549 0.912732 0.033 Uiso 1 1 calc R U . . .
C20A C 0.6116(2) 0.52625(16) 0.78876(12) 0.0204(5) Uani 1 1 d . . . . .
C20B C 0.0986(2) 0.47711(16) 0.70961(12) 0.0202(5) Uani 1 1 d . . . . .
C21A C 0.6138(2) 0.54483(17) 0.85085(12) 0.0218(5) Uani 1 1 d . . . . .
H21A H 0.593092 0.504224 0.866155 0.026 Uiso 1 1 calc R U . . .
C21B C 0.0854(2) 0.45736(16) 0.64726(12) 0.0220(5) Uani 1 1 d . . . . .
H21B H 0.082379 0.497465 0.631330 0.026 Uiso 1 1 calc R U . . .
C22A C 0.6468(2) 0.62369(17) 0.88967(12) 0.0220(5) Uani 1 1 d . . . . .
C22B C 0.0769(2) 0.37834(17) 0.60908(12) 0.0224(5) Uani 1 1 d . . . . .
N23A N 0.67449(18) 0.68168(13) 0.86853(10) 0.0203(4) Uani 1 1 d . . . . .
N23B N 0.07891(19) 0.32101(14) 0.63055(10) 0.0230(5) Uani 1 1 d . . . . .
C24A C 0.6841(2) 0.66402(16) 0.81019(12) 0.0211(5) Uani 1 1 d . . . . .
C24B C 0.1024(2) 0.33927(17) 0.68945(12) 0.0216(5) Uani 1 1 d . . . . .
C25A C 0.6537(2) 0.58617(17) 0.76865(12) 0.0219(5) Uani 1 1 d . . . . .
H25A H 0.661619 0.574086 0.727281 0.026 Uiso 1 1 calc R U . . .
C25B C 0.1136(2) 0.41773(16) 0.73016(12) 0.0211(5) Uani 1 1 d . . . . .
H25B H 0.131365 0.430336 0.771787 0.025 Uiso 1 1 calc R U . . .
C26A C 0.6536(2) 0.65244(17) 0.95706(12) 0.0232(5) Uani 1 1 d . . . . .
C26B C 0.0600(2) 0.34895(18) 0.54158(12) 0.0258(6) Uani 1 1 d . . . . .
C27A C 0.6234(3) 0.59086(19) 0.98415(13) 0.0328(7) Uani 1 1 d . . . . .
H27A H 0.667399 0.550477 0.970894 0.049 Uiso 1 1 calc R U . . .
H27B H 0.549323 0.565485 0.971158 0.049 Uiso 1 1 calc R U . . .
H27C H 0.633864 0.616466 1.028071 0.049 Uiso 1 1 calc R U . . .
C27B C 0.0639(3) 0.4110(2) 0.51376(14) 0.0393(8) Uani 1 1 d . . . . .
H27D H 0.084981 0.389807 0.473118 0.059 Uiso 1 1 calc R U . . .
H27E H 0.115075 0.458803 0.538323 0.059 Uiso 1 1 calc R U . . .
H27F H -0.005743 0.424516 0.511794 0.059 Uiso 1 1 calc R U . . .
N28A N 0.68775(19) 0.72710(14) 0.98426(10) 0.0234(5) Uani 1 1 d . . . . .
N28B N 0.0473(2) 0.27353(15) 0.51449(10) 0.0254(5) Uani 1 1 d . . . . .
C29A C 0.7032(2) 0.76688(18) 1.04970(12) 0.0260(6) Uani 1 1 d . . . . .
H29A H 0.664374 0.731695 1.068037 0.031 Uiso 1 1 calc R U . . .
H29B H 0.674304 0.816350 1.061556 0.031 Uiso 1 1 calc R U . . .
C29B C 0.0252(3) 0.23537(18) 0.44887(13) 0.0299(6) Uani 1 1 d . . . . .
H29C H 0.019526 0.276697 0.432123 0.036 Uiso 1 1 calc R U . . .
H29D H -0.043424 0.198107 0.438718 0.036 Uiso 1 1 calc R U . . .
C30A C 0.8210(2) 0.78749(17) 1.07351(12) 0.0251(6) Uani 1 1 d . . . . .
C30B C 0.1101(3) 0.18946(18) 0.41921(13) 0.0300(6) Uani 1 1 d . . . . .
C31A C 0.8603(3) 0.71209(19) 1.06979(13) 0.0311(6) Uani 1 1 d . . . . .
H31A H 0.819925 0.687042 1.093987 0.047 Uiso 1 1 calc R U . . .
H31B H 0.934922 0.725921 1.085146 0.047 Uiso 1 1 calc R U . . .
H31C H 0.851175 0.674912 1.027858 0.047 Uiso 1 1 calc R U . . .
C31B C 0.0712(3) 0.1501(2) 0.35202(14) 0.0397(8) Uani 1 1 d . . . . .
H31D H 0.004463 0.112935 0.346200 0.060 Uiso 1 1 calc R U . . .
H31E H 0.123539 0.121134 0.330481 0.060 Uiso 1 1 calc R U . . .
H31F H 0.060754 0.191180 0.336430 0.060 Uiso 1 1 calc R U . . .
C32A C 0.8321(3) 0.84372(19) 1.13980(13) 0.0295(6) Uani 1 1 d . . . . .
H32A H 0.813941 0.894519 1.142466 0.044 Uiso 1 1 calc R U . . .
H32B H 0.904854 0.853042 1.157410 0.044 Uiso 1 1 calc R U . . .
H32C H 0.784700 0.819445 1.161769 0.044 Uiso 1 1 calc R U . . .
C32B C 0.2136(3) 0.2474(2) 0.42712(15) 0.0377(7) Uani 1 1 d . . . . .
H32D H 0.201788 0.288985 0.412413 0.057 Uiso 1 1 calc R U . . .
H32E H 0.264941 0.218574 0.404243 0.057 Uiso 1 1 calc R U . . .
H32F H 0.240673 0.271879 0.469781 0.057 Uiso 1 1 calc R U . . .
C33A C 0.8865(3) 0.8295(2) 1.03832(13) 0.0318(7) Uani 1 1 d . . . . .
H33A H 0.882132 0.793223 0.996342 0.048 Uiso 1 1 calc R U . . .
H33B H 0.960042 0.845289 1.056004 0.048 Uiso 1 1 calc R U . . .
H33C H 0.859411 0.876974 1.040093 0.048 Uiso 1 1 calc R U . . .
C33B C 0.1241(4) 0.1264(2) 0.44458(17) 0.0482(10) Uani 1 1 d . . . . .
H33D H 0.149711 0.152294 0.487407 0.072 Uiso 1 1 calc R U . . .
H33E H 0.175245 0.095867 0.423165 0.072 Uiso 1 1 calc R U . . .
H33F H 0.056522 0.090509 0.439514 0.072 Uiso 1 1 calc R U . . .
C34A C 0.7216(2) 0.73459(17) 0.79363(12) 0.0225(5) Uani 1 1 d . . . . .
C34B C 0.1099(2) 0.26915(18) 0.70588(13) 0.0244(6) Uani 1 1 d . . . . .
C35A C 0.7351(3) 0.71801(18) 0.72861(13) 0.0287(6) Uani 1 1 d . . . . .
H35A H 0.752531 0.768459 0.722571 0.043 Uiso 1 1 calc R U . . .
H35B H 0.669620 0.686412 0.703765 0.043 Uiso 1 1 calc R U . . .
H35C H 0.792116 0.688327 0.717095 0.043 Uiso 1 1 calc R U . . .
C35B C 0.1243(3) 0.2830(2) 0.77157(14) 0.0325(7) Uani 1 1 d . . . . .
H35D H 0.103811 0.232316 0.776919 0.049 Uiso 1 1 calc R U . . .
H35E H 0.080312 0.320157 0.793402 0.049 Uiso 1 1 calc R U . . .
H35F H 0.198308 0.305594 0.787240 0.049 Uiso 1 1 calc R U . . .
N36A N 0.74073(18) 0.80187(14) 0.83785(11) 0.0231(5) Uani 1 1 d . . . . .
N36B N 0.1050(2) 0.20377(15) 0.66132(12) 0.0262(5) Uani 1 1 d . . . . .
C37A C 0.7729(2) 0.87701(17) 0.82937(14) 0.0264(6) Uani 1 1 d . . . . .
H37A H 0.728429 0.914807 0.850981 0.032 Uiso 1 1 calc R U . . .
H37B H 0.761218 0.867402 0.786096 0.032 Uiso 1 1 calc R U . . .
C37B C 0.1106(3) 0.12893(18) 0.66878(16) 0.0322(7) Uani 1 1 d . . . . .
H37C H 0.053615 0.086490 0.641740 0.039 Uiso 1 1 calc R U . . .
H37D H 0.099507 0.134862 0.710628 0.039 Uiso 1 1 calc R U . . .
C38A C 0.8896(3) 0.91491(18) 0.85229(14) 0.0292(6) Uani 1 1 d . . . . .
C38B C 0.2170(3) 0.1041(2) 0.65478(16) 0.0356(7) Uani 1 1 d . . . . .
C39A C 0.9608(3) 0.8596(2) 0.81835(16) 0.0354(7) Uani 1 1 d . . . . .
H39A H 0.945225 0.809527 0.825044 0.053 Uiso 1 1 calc R U . . .
H39B H 1.034508 0.885071 0.832872 0.053 Uiso 1 1 calc R U . . .
H39C H 0.948605 0.848709 0.775307 0.053 Uiso 1 1 calc R U . . .
C39B C 0.3050(3) 0.1631(2) 0.70149(16) 0.0398(8) Uani 1 1 d . . . . .
H39D H 0.309322 0.216125 0.699940 0.060 Uiso 1 1 calc R U . . .
H39E H 0.372131 0.145774 0.692790 0.060 Uiso 1 1 calc R U . . .
H39F H 0.290023 0.165178 0.741655 0.060 Uiso 1 1 calc R U . . .
C40A C 0.9117(3) 0.9922(2) 0.84043(18) 0.0430(8) Uani 1 1 d . . . . .
H40A H 0.899350 0.979941 0.797193 0.065 Uiso 1 1 calc R U . . .
H40B H 0.984964 1.018830 0.854883 0.065 Uiso 1 1 calc R U . . .
H40C H 0.864804 1.027239 0.861625 0.065 Uiso 1 1 calc R U . . .
C40B C 0.2092(4) 0.0217(3) 0.6582(3) 0.0622(12) Uani 1 1 d . . . . .
H40D H 0.190330 0.024118 0.697865 0.093 Uiso 1 1 calc R U . . .
H40E H 0.277095 0.004981 0.651836 0.093 Uiso 1 1 calc R U . . .
H40F H 0.155078 -0.016702 0.627108 0.093 Uiso 1 1 calc R U . . .
C41A C 0.9092(3) 0.9336(2) 0.91966(15) 0.0437(9) Uani 1 1 d . . . . .
H41A H 0.861185 0.967487 0.940965 0.066 Uiso 1 1 calc R U . . .
H41B H 0.982037 0.961396 0.934241 0.066 Uiso 1 1 calc R U . . .
H41C H 0.896890 0.883833 0.926979 0.066 Uiso 1 1 calc R U . . .
C41B C 0.2410(3) 0.0997(2) 0.59203(17) 0.0456(9) Uani 1 1 d . . . . .
H41D H 0.246161 0.152550 0.590005 0.068 Uiso 1 1 calc R U . . .
H41E H 0.184381 0.062058 0.562240 0.068 Uiso 1 1 calc R U . . .
H41F H 0.307708 0.081718 0.583572 0.068 Uiso 1 1 calc R U . . .
C42A C 0.4235(2) 0.56429(17) 0.74057(12) 0.0222(5) Uani 1 1 d . . . . .
C42B C -0.1007(2) 0.44583(17) 0.76112(12) 0.0211(5) Uani 1 1 d . . . . .
C43A C 0.4000(2) 0.56991(16) 0.79816(12) 0.0219(5) Uani 1 1 d . . . . .
H43A H 0.378100 0.523229 0.806464 0.026 Uiso 1 1 calc R U . . .
C43B C -0.1329(2) 0.43425(17) 0.70163(12) 0.0219(5) Uani 1 1 d . . . . .
H43B H -0.134001 0.478326 0.689904 0.026 Uiso 1 1 calc R U . . .
C44A C 0.4092(2) 0.64505(16) 0.84313(12) 0.0212(5) Uani 1 1 d . . . . .
C44B C -0.1634(2) 0.35619(16) 0.65999(12) 0.0218(5) Uani 1 1 d . . . . .
N45A N 0.43991(18) 0.71063(14) 0.83153(10) 0.0214(4) Uani 1 1 d . . . . .
N45B N -0.16156(19) 0.29403(14) 0.67583(10) 0.0230(5) Uani 1 1 d . . . . .
C46A C 0.4505(2) 0.70678(16) 0.77559(12) 0.0208(5) Uani 1 1 d . . . . .
C46B C -0.1427(2) 0.30432(17) 0.73385(12) 0.0221(5) Uani 1 1 d . . . . .
C47A C 0.4426(2) 0.63394(17) 0.72836(12) 0.0221(5) Uani 1 1 d . . . . .
H47A H 0.450144 0.631550 0.688577 0.027 Uiso 1 1 calc R U . . .
C47B C -0.1118(2) 0.38013(17) 0.77807(12) 0.0228(5) Uani 1 1 d . . . . .
H47B H -0.098615 0.386974 0.819030 0.027 Uiso 1 1 calc R U . . .
C48A C 0.3902(2) 0.66096(17) 0.90750(12) 0.0236(5) Uani 1 1 d . . . . .
C48B C -0.1952(2) 0.33477(17) 0.59419(12) 0.0241(6) Uani 1 1 d . . . . .
C49A C 0.3494(3) 0.59056(19) 0.92351(15) 0.0342(7) Uani 1 1 d . . . . .
H49A H 0.349706 0.607796 0.967205 0.051 Uiso 1 1 calc R U . . .
H49B H 0.394407 0.551022 0.909525 0.051 Uiso 1 1 calc R U . . .
H49C H 0.277410 0.566849 0.904250 0.051 Uiso 1 1 calc R U . . .
C49B C -0.1998(3) 0.40209(19) 0.57318(14) 0.0372(8) Uani 1 1 d . . . . .
H49D H -0.212826 0.381045 0.529234 0.056 Uiso 1 1 calc R U . . .
H49E H -0.132812 0.440159 0.586101 0.056 Uiso 1 1 calc R U . . .
H49F H -0.256844 0.428973 0.590489 0.056 Uiso 1 1 calc R U . . .
N50A N 0.40837(19) 0.73510(15) 0.94167(10) 0.0237(5) Uani 1 1 d . . . . .
N50B N -0.21819(19) 0.26007(14) 0.56327(10) 0.0227(5) Uani 1 1 d . . . . .
C51A C 0.3978(2) 0.76294(18) 1.00608(12) 0.0263(6) Uani 1 1 d . . . . .
H51A H 0.462256 0.801451 1.028354 0.032 Uiso 1 1 calc R U . . .
H51B H 0.390793 0.717170 1.019137 0.032 Uiso 1 1 calc R U . . .
C51B C -0.2456(2) 0.22749(17) 0.49817(12) 0.0257(6) Uani 1 1 d . . . . .
H51C H -0.205035 0.185324 0.479560 0.031 Uiso 1 1 calc R U . . .
H51D H -0.225302 0.270183 0.482444 0.031 Uiso 1 1 calc R U . . .
C52A C 0.3021(3) 0.80281(18) 1.02169(13) 0.0286(6) Uani 1 1 d . . . . .
C52B C -0.3637(2) 0.19242(18) 0.47989(13) 0.0284(6) Uani 1 1 d . . . . .
C53A C 0.3075(3) 0.8389(2) 1.09018(14) 0.0371(7) Uani 1 1 d . . . . .
H53A H 0.311963 0.797494 1.106444 0.056 Uiso 1 1 calc R U . . .
H53B H 0.244273 0.860843 1.101785 0.056 Uiso 1 1 calc R U . . .
H53C H 0.369874 0.881441 1.106237 0.056 Uiso 1 1 calc R U . . .
C53B C -0.3781(3) 0.1527(2) 0.41115(14) 0.0403(8) Uani 1 1 d . . . . .
H53D H -0.350960 0.191895 0.393815 0.060 Uiso 1 1 calc R U . . .
H53E H -0.452964 0.131856 0.397180 0.060 Uiso 1 1 calc R U . . .
H53F H -0.339448 0.108798 0.398514 0.060 Uiso 1 1 calc R U . . .
C54A C 0.2016(3) 0.7392(2) 0.99734(16) 0.0404(8) Uani 1 1 d . . . . .
H54A H 0.197693 0.714881 0.953458 0.061 Uiso 1 1 calc R U . . .
H54B H 0.140174 0.763806 1.008675 0.061 Uiso 1 1 calc R U . . .
H54C H 0.202485 0.698078 1.014328 0.061 Uiso 1 1 calc R U . . .
C54B C -0.4264(3) 0.2588(2) 0.49884(17) 0.0417(8) Uani 1 1 d . . . . .
H54D H -0.417222 0.284891 0.542729 0.062 Uiso 1 1 calc R U . . .
H54E H -0.501060 0.236356 0.485043 0.062 Uiso 1 1 calc R U . . .
H54F H -0.401356 0.297819 0.480968 0.062 Uiso 1 1 calc R U . . .
C55A C 0.3024(4) 0.8677(2) 0.99626(18) 0.0487(10) Uani 1 1 d . . . . .
H55A H 0.367589 0.907470 1.011889 0.073 Uiso 1 1 calc R U . . .
H55B H 0.241982 0.893258 1.008186 0.073 Uiso 1 1 calc R U . . .
H55C H 0.297945 0.844051 0.952321 0.073 Uiso 1 1 calc R U . . .
C55B C -0.4003(3) 0.1310(2) 0.50786(16) 0.0445(9) Uani 1 1 d . . . . .
H55D H -0.359314 0.088562 0.495001 0.067 Uiso 1 1 calc R U . . .
H55E H -0.475027 0.108104 0.494714 0.067 Uiso 1 1 calc R U . . .
H55F H -0.389932 0.156919 0.551754 0.067 Uiso 1 1 calc R U . . .
C56A C 0.4709(2) 0.78668(17) 0.76999(12) 0.0223(5) Uani 1 1 d . . . . .
C56B C -0.1538(2) 0.22789(17) 0.74497(12) 0.0233(5) Uani 1 1 d . . . . .
C57A C 0.4881(3) 0.78797(18) 0.70886(13) 0.0295(6) Uani 1 1 d . . . . .
H57A H 0.426414 0.756238 0.680426 0.044 Uiso 1 1 calc R U . . .
H57B H 0.550338 0.765512 0.695411 0.044 Uiso 1 1 calc R U . . .
H57C H 0.498848 0.843011 0.710861 0.044 Uiso 1 1 calc R U . . .
C57B C -0.1398(3) 0.23490(19) 0.80913(14) 0.0320(7) Uani 1 1 d . . . . .
H57D H -0.194816 0.260253 0.830784 0.048 Uiso 1 1 calc R U . . .
H57E H -0.070637 0.267311 0.828022 0.048 Uiso 1 1 calc R U . . .
H57F H -0.144917 0.181728 0.810493 0.048 Uiso 1 1 calc R U . . .
N58A N 0.46790(19) 0.84580(14) 0.81865(11) 0.0230(5) Uani 1 1 d . . . . .
N58B N -0.17971(19) 0.16454(15) 0.69754(11) 0.0248(5) Uani 1 1 d . . . . .
C59A C 0.4828(2) 0.92793(17) 0.82175(13) 0.0261(6) Uani 1 1 d . . . . .
H59A H 0.518740 0.931806 0.787032 0.031 Uiso 1 1 calc R U . . .
H59B H 0.528810 0.963133 0.858845 0.031 Uiso 1 1 calc R U . . .
C59B C -0.1981(3) 0.08514(18) 0.69957(14) 0.0295(6) Uani 1 1 d . . . . .
H59C H -0.171693 0.088508 0.739861 0.035 Uiso 1 1 calc R U . . .
H59D H -0.158540 0.051080 0.669673 0.035 Uiso 1 1 calc R U . . .
C60A C 0.3783(2) 0.95694(17) 0.82154(13) 0.0264(6) Uani 1 1 d . . . . .
C60B C -0.3161(3) 0.04699(18) 0.68618(14) 0.0297(6) Uani 1 1 d . . . . .
C61A C 0.3138(3) 0.94235(19) 0.86986(14) 0.0312(6) Uani 1 1 d . . . . .
H61A H 0.294041 0.884955 0.860413 0.047 Uiso 1 1 calc R U . . .
H61B H 0.250156 0.964892 0.870998 0.047 Uiso 1 1 calc R U . . .
H61C H 0.355937 0.967884 0.909089 0.047 Uiso 1 1 calc R U . . .
C61B C -0.3275(3) -0.0366(2) 0.68710(16) 0.0374(7) Uani 1 1 d . . . . .
H61D H -0.289773 -0.068527 0.655523 0.056 Uiso 1 1 calc R U . . .
H61E H -0.402109 -0.061728 0.680049 0.056 Uiso 1 1 calc R U . . .
H61F H -0.297903 -0.033360 0.726320 0.056 Uiso 1 1 calc R U . . .
C62A C 0.4057(3) 1.0468(2) 0.83576(18) 0.0397(8) Uani 1 1 d . . . . .
H62A H 0.341593 1.066184 0.830298 0.060 Uiso 1 1 calc R U . . .
H62B H 0.455504 1.057201 0.808628 0.060 Uiso 1 1 calc R U . . .
H62C H 0.437695 1.074313 0.877434 0.060 Uiso 1 1 calc R U . . .
C62B C -0.3777(3) 0.0950(2) 0.73446(18) 0.0407(8) Uani 1 1 d . . . . .
H62D H -0.351378 0.096309 0.773705 0.061 Uiso 1 1 calc R U . . .
H62E H -0.452394 0.070053 0.725369 0.061 Uiso 1 1 calc R U . . .
H62F H -0.368802 0.149461 0.735306 0.061 Uiso 1 1 calc R U . . .
C63A C 0.3134(3) 0.9154(2) 0.75999(15) 0.0365(7) Uani 1 1 d . . . . .
H63A H 0.352751 0.927664 0.729475 0.055 Uiso 1 1 calc R U . . .
H63B H 0.246738 0.934174 0.761293 0.055 Uiso 1 1 calc R U . . .
H63C H 0.299065 0.857665 0.749855 0.055 Uiso 1 1 calc R U . . .
C63B C -0.3584(3) 0.0422(3) 0.62458(17) 0.0507(11) Uani 1 1 d . . . . .
H63D H -0.352798 0.096074 0.624583 0.076 Uiso 1 1 calc R U . . .
H63E H -0.432254 0.015059 0.615519 0.076 Uiso 1 1 calc R U . . .
H63F H -0.317264 0.012318 0.594023 0.076 Uiso 1 1 calc R U . . .
O80A O 0.4340(5) 0.4025(3) 0.39196(19) 0.0635(16) Uani 0.5 1 d D . P A -1
O80B O 0.0088(4) 0.4280(3) 0.91754(18) 0.0505(13) Uani 0.5 1 d D . P B -1
C81A C 0.3791(5) 0.4674(4) 0.4126(2) 0.056(2) Uani 0.5 1 d D . P A -1
H81A H 0.304526 0.449818 0.395307 0.068 Uiso 0.5 1 calc R U P A -1
H81B H 0.411574 0.511436 0.400477 0.068 Uiso 0.5 1 calc R U P A -1
C81B C -0.0612(5) 0.4152(3) 0.9593(3) 0.0536(19) Uani 0.5 1 d D . P B -1
H81C H -0.032163 0.385842 0.981626 0.064 Uiso 0.5 1 calc R U P B -1
H81D H -0.130770 0.384312 0.938092 0.064 Uiso 0.5 1 calc R U P B -1
C82A C 0.3874(7) 0.4948(4) 0.4810(2) 0.081(3) Uani 0.5 1 d D U P A -1
H82A H 0.328329 0.465675 0.494144 0.097 Uiso 0.5 1 calc R U P A -1
H82B H 0.389085 0.552765 0.500055 0.097 Uiso 0.5 1 calc R U P A -1
C82B C -0.0711(6) 0.4983(4) 1.0023(3) 0.073(3) Uani 0.5 1 d D . P B -1
H82C H -0.086167 0.498552 1.042429 0.088 Uiso 0.5 1 calc R U P B -1
H82D H -0.126595 0.518675 0.986139 0.088 Uiso 0.5 1 calc R U P B -1
C83A C 0.4924(6) 0.4739(4) 0.4952(2) 0.083(3) Uani 0.5 1 d D . P A -1
H83A H 0.552625 0.515840 0.496850 0.100 Uiso 0.5 1 calc R U P A -1
H83B H 0.495012 0.465661 0.533753 0.100 Uiso 0.5 1 calc R U P A -1
C83B C 0.0384(7) 0.5468(3) 1.0047(3) 0.084(3) Uani 0.5 1 d D U P B -1
H83C H 0.036352 0.603744 1.014834 0.101 Uiso 0.5 1 calc R U P B -1
H83D H 0.089149 0.541760 1.034393 0.101 Uiso 0.5 1 calc R U P B -1
C84A C 0.4913(6) 0.3964(4) 0.4419(3) 0.066(2) Uani 0.5 1 d D . P A -1
H84A H 0.563944 0.389989 0.433192 0.079 Uiso 0.5 1 calc R U P A -1
H84B H 0.456328 0.350116 0.450610 0.079 Uiso 0.5 1 calc R U P A -1
C84B C 0.0662(6) 0.5084(4) 0.9409(3) 0.089(3) Uani 0.5 1 d D U P B -1
H84C H 0.046214 0.537567 0.915895 0.107 Uiso 0.5 1 calc R U P B -1
H84D H 0.142736 0.509340 0.941116 0.107 Uiso 0.5 1 calc R U P B -1

loop_
_atom_site_aniso_label
_atom_site_aniso_U_11
_atom_site_aniso_U_22
_atom_site_aniso_U_33
_atom_site_aniso_U_23
_atom_site_aniso_U_13
_atom_site_aniso_U_12
Cu1A 0.0260(2) 0.0204(2) 0.02044(19) 0.00302(15) -0.00066(16) 0.00244(16)
Cu1B 0.0309(2) 0.0198(2) 0.0224(2) 0.00515(16) 0.00369(16) 0.00391(16)
Cl2A 0.0298(3) 0.0207(3) 0.0222(3) 0.0004(2) -0.0001(2) 0.0025(2)
Cl2B 0.0328(3) 0.0202(3) 0.0245(3) 0.0032(2) 0.0024(3) 0.0031(2)
Cu3A 0.0266(2) 0.0214(2) 0.01850(19) 0.00231(15) 0.00190(16) 0.00281(16)
Cu3B 0.0280(2) 0.0211(2) 0.01917(19) 0.00396(15) 0.00070(16) 0.00194(16)
Cu4A 0.0369(3) 0.0289(2) 0.0285(2) 0.01346(18) 0.00083(19) 0.00587(19)
Cu4B 0.0755(4) 0.0301(3) 0.0387(3) 0.0157(2) 0.0225(3) 0.0094(3)
Cl5A 0.0382(4) 0.0526(5) 0.0366(4) 0.0258(4) 0.0056(3) 0.0020(3)
Cl5B 0.0960(9) 0.0716(7) 0.0501(6) 0.0383(5) 0.0218(6) 0.0470(7)
Cl6A 0.0378(4) 0.0428(4) 0.0326(4) 0.0161(3) 0.0060(3) 0.0154(3)
Cl6B 0.0573(6) 0.0496(5) 0.0403(5) 0.0066(4) 0.0137(4) -0.0122(4)
C10A 0.0225(13) 0.0213(13) 0.0204(12) 0.0059(10) 0.0036(10) 0.0028(10)
C10B 0.0214(13) 0.0244(13) 0.0179(12) 0.0070(10) 0.0002(10) 0.0050(10)
C11A 0.0242(14) 0.0243(14) 0.0294(14) 0.0094(11) 0.0017(11) 0.0056(11)
C11B 0.0220(13) 0.0262(14) 0.0203(12) 0.0075(11) 0.0012(10) 0.0060(11)
C12A 0.0316(16) 0.0219(14) 0.0389(17) 0.0089(12) 0.0070(13) 0.0083(12)
C12B 0.0221(13) 0.0242(14) 0.0290(14) 0.0098(11) -0.0001(11) 0.0027(11)
C13A 0.0313(15) 0.0188(13) 0.0297(15) 0.0003(11) 0.0059(12) 0.0036(11)
C13B 0.0247(14) 0.0187(13) 0.0259(14) 0.0007(10) -0.0031(11) 0.0028(10)
C14A 0.0257(14) 0.0218(13) 0.0241(13) 0.0004(11) 0.0046(11) 0.0024(11)
C14B 0.0210(13) 0.0267(14) 0.0190(12) 0.0024(11) -0.0017(10) 0.0054(11)
C15A 0.0235(13) 0.0212(13) 0.0188(12) 0.0033(10) 0.0035(10) 0.0034(10)
C15B 0.0208(13) 0.0250(13) 0.0170(12) 0.0047(10) -0.0010(10) 0.0069(10)
C16A 0.0235(13) 0.0248(14) 0.0184(12) 0.0039(11) 0.0029(10) 0.0032(11)
C16B 0.0210(13) 0.0245(13) 0.0171(12) 0.0035(10) -0.0014(10) 0.0020(10)
C17A 0.0269(14) 0.0306(15) 0.0231(14) 0.0033(12) 0.0004(11) 0.0079(12)
C17B 0.0230(13) 0.0307(15) 0.0185(12) 0.0044(11) 0.0014(10) 0.0019(11)
C18A 0.0311(16) 0.0362(17) 0.0201(13) -0.0025(12) -0.0046(12) 0.0071(13)
C18B 0.0249(14) 0.0369(16) 0.0182(13) 0.0009(12) 0.0033(11) 0.0055(12)
C19A 0.0279(15) 0.0291(15) 0.0244(14) -0.0047(12) 0.0019(12) 0.0011(12)
C19B 0.0246(14) 0.0292(15) 0.0206(13) -0.0009(11) -0.0010(11) 0.0046(11)
C20A 0.0163(12) 0.0222(13) 0.0207(12) 0.0057(10) -0.0009(10) 0.0047(10)
C20B 0.0167(12) 0.0227(13) 0.0174(12) 0.0029(10) 0.0025(9) 0.0041(10)
C21A 0.0209(13) 0.0237(13) 0.0211(13) 0.0089(10) 0.0001(10) 0.0037(10)
C21B 0.0268(14) 0.0218(13) 0.0180(12) 0.0074(10) 0.0034(10) 0.0068(10)
C22A 0.0193(12) 0.0250(13) 0.0195(13) 0.0069(10) -0.0002(10) 0.0024(10)
C22B 0.0290(14) 0.0233(13) 0.0166(12) 0.0084(10) 0.0036(10) 0.0068(11)
N23A 0.0195(11) 0.0193(11) 0.0198(11) 0.0057(9) -0.0003(8) 0.0019(8)
N23B 0.0274(12) 0.0228(11) 0.0186(11) 0.0067(9) 0.0045(9) 0.0063(9)
C24A 0.0191(12) 0.0216(13) 0.0195(12) 0.0054(10) 0.0002(10) 0.0017(10)
C24B 0.0232(13) 0.0240(13) 0.0186(12) 0.0085(10) 0.0038(10) 0.0056(10)
C25A 0.0192(12) 0.0245(13) 0.0187(12) 0.0051(10) 0.0000(10) 0.0027(10)
C25B 0.0221(13) 0.0255(13) 0.0157(12) 0.0074(10) 0.0016(10) 0.0054(10)
C26A 0.0213(13) 0.0273(14) 0.0202(13) 0.0090(11) 0.0003(10) 0.0027(11)
C26B 0.0330(15) 0.0280(14) 0.0162(12) 0.0069(11) 0.0049(11) 0.0077(12)
C27A 0.0450(18) 0.0296(15) 0.0208(13) 0.0110(12) 0.0004(12) -0.0036(13)
C27B 0.070(2) 0.0320(16) 0.0206(14) 0.0119(12) 0.0094(15) 0.0173(16)
N28A 0.0235(11) 0.0250(12) 0.0180(11) 0.0040(9) -0.0021(9) 0.0047(9)
N28B 0.0312(13) 0.0254(12) 0.0170(11) 0.0049(9) 0.0047(9) 0.0049(10)
C29A 0.0274(14) 0.0291(14) 0.0174(13) 0.0041(11) 0.0012(11) 0.0056(11)
C29B 0.0382(17) 0.0290(15) 0.0167(13) 0.0030(11) 0.0006(12) 0.0039(12)
C30A 0.0288(14) 0.0271(14) 0.0153(12) 0.0043(10) -0.0006(10) 0.0029(11)
C30B 0.0420(17) 0.0281(15) 0.0156(13) 0.0028(11) 0.0058(12) 0.0069(13)
C31A 0.0348(16) 0.0354(16) 0.0218(14) 0.0074(12) -0.0018(12) 0.0125(13)
C31B 0.051(2) 0.0386(18) 0.0178(14) -0.0011(13) 0.0050(13) 0.0043(15)
C32A 0.0330(16) 0.0321(15) 0.0182(13) 0.0048(11) -0.0003(11) 0.0036(12)
C32B 0.0372(18) 0.0361(17) 0.0285(16) -0.0002(13) 0.0062(13) 0.0041(14)
C33A 0.0313(16) 0.0361(16) 0.0215(14) 0.0067(12) 0.0015(12) -0.0012(13)
C33B 0.081(3) 0.0389(19) 0.0318(17) 0.0137(15) 0.0214(18) 0.0264(19)
C34A 0.0204(13) 0.0250(13) 0.0202(13) 0.0069(11) 0.0014(10) 0.0028(10)
C34B 0.0216(13) 0.0290(14) 0.0256(14) 0.0132(11) 0.0028(11) 0.0063(11)
C35A 0.0343(16) 0.0283(15) 0.0212(13) 0.0086(11) 0.0052(11) 0.0013(12)
C35B 0.0399(17) 0.0395(17) 0.0272(15) 0.0193(13) 0.0064(13) 0.0163(14)
N36A 0.0211(11) 0.0232(11) 0.0232(11) 0.0077(9) 0.0022(9) 0.0017(9)
N36B 0.0262(12) 0.0242(12) 0.0298(13) 0.0124(10) 0.0013(10) 0.0044(9)
C37A 0.0279(15) 0.0222(13) 0.0282(14) 0.0097(11) 0.0011(11) 0.0023(11)
C37B 0.0356(17) 0.0247(14) 0.0400(17) 0.0181(13) -0.0022(13) 0.0034(12)
C38A 0.0317(16) 0.0257(14) 0.0257(14) 0.0086(11) -0.0004(12) -0.0035(12)
C38B 0.0409(18) 0.0285(16) 0.0412(18) 0.0156(14) 0.0028(14) 0.0120(13)
C39A 0.0279(16) 0.0379(17) 0.0379(17) 0.0138(14) 0.0015(13) 0.0013(13)
C39B 0.0321(17) 0.053(2) 0.0380(18) 0.0191(16) 0.0023(14) 0.0134(15)
C40A 0.046(2) 0.0287(17) 0.049(2) 0.0162(15) -0.0006(16) -0.0080(14)
C40B 0.069(3) 0.040(2) 0.092(4) 0.036(2) 0.009(3) 0.022(2)
C41A 0.045(2) 0.046(2) 0.0276(16) 0.0090(14) -0.0046(14) -0.0126(16)
C41B 0.058(2) 0.0389(19) 0.0345(18) 0.0025(15) 0.0075(16) 0.0188(17)
C42A 0.0175(12) 0.0255(14) 0.0187(12) 0.0033(10) -0.0017(10) 0.0038(10)
C42B 0.0165(12) 0.0256(14) 0.0176(12) 0.0039(10) 0.0017(9) 0.0036(10)
C43A 0.0203(13) 0.0211(13) 0.0204(12) 0.0040(10) 0.0011(10) 0.0021(10)
C43B 0.0206(13) 0.0230(13) 0.0194(12) 0.0061(10) -0.0007(10) 0.0024(10)
C44A 0.0204(13) 0.0235(13) 0.0186(12) 0.0067(10) 0.0016(10) 0.0039(10)
C44B 0.0232(13) 0.0221(13) 0.0176(12) 0.0053(10) -0.0008(10) 0.0035(10)
N45A 0.0232(11) 0.0215(11) 0.0181(10) 0.0055(9) 0.0016(9) 0.0049(9)
N45B 0.0262(12) 0.0224(11) 0.0166(10) 0.0044(9) 0.0005(9) 0.0012(9)
C46A 0.0207(13) 0.0211(13) 0.0190(12) 0.0059(10) 0.0000(10) 0.0044(10)
C46B 0.0220(13) 0.0252(14) 0.0171(12) 0.0067(10) 0.0021(10) 0.0018(10)
C47A 0.0211(13) 0.0262(14) 0.0171(12) 0.0061(10) 0.0007(10) 0.0046(10)
C47B 0.0220(13) 0.0280(14) 0.0157(12) 0.0062(10) 0.0011(10) 0.0024(11)
C48A 0.0241(13) 0.0268(14) 0.0190(13) 0.0072(11) 0.0032(10) 0.0054(11)
C48B 0.0276(14) 0.0231(13) 0.0180(12) 0.0053(10) -0.0029(10) 0.0016(11)
C49A 0.049(2) 0.0278(15) 0.0290(15) 0.0133(12) 0.0120(14) 0.0082(14)
C49B 0.057(2) 0.0264(15) 0.0239(15) 0.0093(12) -0.0111(14) 0.0008(14)
N50A 0.0234(11) 0.0278(12) 0.0169(11) 0.0052(9) 0.0029(9) 0.0038(9)
N50B 0.0249(12) 0.0251(12) 0.0152(10) 0.0052(9) -0.0016(9) 0.0035(9)
C51A 0.0278(14) 0.0303(15) 0.0155(12) 0.0042(11) 0.0012(10) 0.0018(11)
C51B 0.0309(15) 0.0265(14) 0.0150(12) 0.0035(10) -0.0008(11) 0.0038(11)
C52A 0.0351(16) 0.0301(15) 0.0206(13) 0.0087(11) 0.0077(12) 0.0068(12)
C52B 0.0319(16) 0.0298(15) 0.0210(13) 0.0096(11) -0.0051(11) 0.0013(12)
C53A 0.0428(19) 0.0409(18) 0.0220(15) 0.0051(13) 0.0119(13) 0.0065(14)
C53B 0.049(2) 0.0415(19) 0.0209(15) 0.0071(13) -0.0109(14) -0.0022(15)
C54A 0.0266(16) 0.054(2) 0.0359(17) 0.0108(15) 0.0027(13) 0.0087(15)
C54B 0.0308(17) 0.054(2) 0.0390(18) 0.0147(16) -0.0009(14) 0.0120(15)
C55A 0.081(3) 0.0398(19) 0.0398(19) 0.0217(16) 0.031(2) 0.030(2)
C55B 0.051(2) 0.043(2) 0.0323(17) 0.0168(15) -0.0104(15) -0.0142(16)
C56A 0.0202(13) 0.0251(13) 0.0214(13) 0.0094(11) 0.0004(10) 0.0028(10)
C56B 0.0226(13) 0.0278(14) 0.0192(13) 0.0094(11) 0.0017(10) 0.0030(11)
C57A 0.0402(17) 0.0256(14) 0.0243(14) 0.0104(11) 0.0084(12) 0.0068(12)
C57B 0.0400(17) 0.0333(16) 0.0228(14) 0.0137(12) -0.0002(12) 0.0009(13)
N58A 0.0242(12) 0.0224(11) 0.0218(11) 0.0074(9) 0.0001(9) 0.0053(9)
N58B 0.0262(12) 0.0256(12) 0.0225(11) 0.0100(9) 0.0041(9) 0.0015(9)
C59A 0.0291(15) 0.0202(13) 0.0270(14) 0.0074(11) 0.0035(11) 0.0028(11)
C59B 0.0332(16) 0.0258(14) 0.0296(15) 0.0121(12) 0.0043(12) 0.0018(12)
C60A 0.0308(15) 0.0240(14) 0.0251(14) 0.0089(11) 0.0067(11) 0.0067(11)
C60B 0.0327(16) 0.0287(15) 0.0262(14) 0.0138(12) -0.0008(12) -0.0047(12)
C61A 0.0346(16) 0.0279(15) 0.0314(15) 0.0103(12) 0.0100(13) 0.0069(12)
C61B 0.0449(19) 0.0296(16) 0.0371(17) 0.0165(14) 0.0018(14) -0.0033(14)
C62A 0.0416(19) 0.0273(16) 0.054(2) 0.0161(15) 0.0172(16) 0.0113(14)
C62B 0.0314(17) 0.0431(19) 0.050(2) 0.0215(16) 0.0104(15) 0.0037(14)
C63A 0.0413(18) 0.0431(19) 0.0288(16) 0.0157(14) -0.0003(13) 0.0137(15)
C63B 0.057(2) 0.054(2) 0.0364(19) 0.0268(17) -0.0151(17) -0.0198(19)
O80A 0.069(4) 0.067(4) 0.053(3) 0.014(3) 0.008(3) 0.030(3)
O80B 0.052(3) 0.058(3) 0.045(3) 0.026(3) -0.001(2) 0.006(3)
C81A 0.061(5) 0.059(5) 0.064(5) 0.029(4) 0.034(4) 0.034(4)
C81B 0.065(5) 0.051(5) 0.041(4) 0.013(3) 0.007(4) 0.013(4)
C82A 0.112(6) 0.081(5) 0.070(5) 0.037(4) 0.037(4) 0.044(5)
C82B 0.078(6) 0.046(5) 0.078(7) 0.003(5) 0.002(5) 0.015(4)
C83A 0.119(8) 0.081(7) 0.045(4) 0.032(5) 0.000(5) -0.009(8)
C83B 0.080(5) 0.076(5) 0.085(5) 0.023(4) 0.007(5) -0.002(4)
C84A 0.069(6) 0.080(6) 0.064(5) 0.037(5) 0.018(5) 0.035(5)
C84B 0.083(6) 0.086(5) 0.090(5) 0.033(4) 0.013(5) -0.007(4)

loop_
_atom_type_symbol
_atom_type_description
_atom_type_scat_dispersion_real
_atom_type_scat_dispersion_imag
_atom_type_scat_source
C C 0.0181 0.0091 'International Tables Vol C Tables 4.2.6.8 and 6.1.1.4'
H H 0.0000 0.0000 'International Tables Vol C Tables 4.2.6.8 and 6.1.1.4'
Cl Cl 0.3639 0.7018 'International Tables Vol C Tables 4.2.6.8 and 6.1.1.4'
Cu Cu -1.9646 0.5888 'International Tables Vol C Tables 4.2.6.8 and 6.1.1.4'
N N 0.0311 0.0180 'International Tables Vol C Tables 4.2.6.8 and 6.1.1.4'
O O 0.0492 0.0322 'International Tables Vol C Tables 4.2.6.8 and 6.1.1.4'

loop_
_exptl_crystal_face_index_h
_exptl_crystal_face_index_k
_exptl_crystal_face_index_l
_exptl_crystal_face_perp_dist
1 0 0 0.1049
-1 0 0 0.1099
0 1 1 0.0400
0 -1 -1 0.0400
0 0 -1 0.0313
0 0 1 0.0353

loop_
_geom_angle_atom_site_label_1
_geom_angle_atom_site_label_2
_geom_angle_atom_site_label_3
_geom_angle
_geom_angle_site_symmetry_1
_geom_angle_site_symmetry_3
_geom_angle_publ_flag
Cl2A Cu1A Cu3A 52.77(2) . . ?
Cl2A Cu1A N28A 110.79(7) . . ?
Cl2A Cu1A N36A 106.80(7) . . ?
N23A Cu1A Cl2A 153.70(7) . . ?
N23A Cu1A Cu3A 101.02(7) . . ?
N23A Cu1A N28A 74.49(9) . . ?
N23A Cu1A N36A 75.06(9) . . ?
N28A Cu1A Cu3A 111.83(6) . . ?
N36A Cu1A Cu3A 96.24(6) . . ?
N36A Cu1A N28A 141.76(9) . . ?
Cl2B Cu1B Cu3B 52.23(2) . . ?
Cl2B Cu1B N36B 102.10(7) . . ?
N23B Cu1B Cl2B 150.06(7) . . ?
N23B Cu1B Cu3B 97.88(7) . . ?
N23B Cu1B N28B 75.35(9) . . ?
N23B Cu1B N36B 74.14(9) . . ?
N28B Cu1B Cl2B 115.89(7) . . ?
N28B Cu1B Cu3B 114.64(7) . . ?
N28B Cu1B N36B 141.65(9) . . ?
N36B Cu1B Cu3B 92.15(7) . . ?
Cu1A Cl2A Cu3A 74.73(3) . . ?
Cu3B Cl2B Cu1B 75.10(3) . . ?
Cl2A Cu3A Cu1A 52.50(2) . . ?
Cl2A Cu3A N58A 109.83(7) . . ?
N45A Cu3A Cu1A 96.38(7) . . ?
N45A Cu3A Cl2A 148.48(7) . . ?
N45A Cu3A N50A 75.72(9) . . ?
N45A Cu3A N58A 74.58(9) . . ?
N50A Cu3A Cu1A 95.60(7) . . ?
N50A Cu3A Cl2A 108.72(7) . . ?
N50A Cu3A N58A 141.04(9) . . ?
N58A Cu3A Cu1A 112.21(7) . . ?
Cl2B Cu3B Cu1B 52.67(2) . . ?
Cl2B Cu3B N50B 105.24(6) . . ?
Cl2B Cu3B N58B 112.26(7) . . ?
N45B Cu3B Cu1B 100.74(7) . . ?
N45B Cu3B Cl2B 153.20(7) . . ?
N45B Cu3B N50B 75.13(9) . . ?
N45B Cu3B N58B 74.51(9) . . ?
N50B Cu3B Cu1B 90.75(6) . . ?
N50B Cu3B N58B 141.89(9) . . ?
N58B Cu3B Cu1B 117.13(7) . . ?
Cl6A Cu4A Cl5A 172.72(4) . . ?
Cl6B Cu4B Cl5B 172.10(5) . . ?
C11A C10A C15A 120.0(3) . . ?
C11A C10A C20A 117.3(3) . . ?
C15A C10A C20A 122.7(2) . . ?
C11B C10B C15B 119.6(3) . . ?
C11B C10B C20B 116.1(2) . . ?
C15B C10B C20B 124.3(3) . . ?
C10A C11A H11A 119.0 . . ?
C10A C11A C12A 122.1(3) . . ?
C12A C11A H11A 119.0 . . ?
C10B C11B H11B 119.0 . . ?
C10B C11B C12B 122.1(3) . . ?
C12B C11B H11B 119.0 . . ?
C11A C12A H12A 120.4 . . ?
C13A C12A C11A 119.3(3) . . ?
C13A C12A H12A 120.4 . . ?
C11B C12B H12B 120.2 . . ?
C13B C12B C11B 119.7(3) . . ?
C13B C12B H12B 120.2 . . ?
C12A C13A H13A 119.4 . . ?
C12A C13A C14A 121.2(3) . . ?
C14A C13A H13A 119.4 . . ?
C12B C13B H13B 119.6 . . ?
C12B C13B C14B 120.7(3) . . ?
C14B C13B H13B 119.6 . . ?
C13A C14A C15A 120.3(3) . . ?
C13A C14A C19A 119.8(3) . . ?
C19A C14A C15A 119.8(3) . . ?
C13B C14B C15B 120.3(3) . . ?
C19B C14B C13B 119.1(3) . . ?
C19B C14B C15B 120.6(3) . . ?
C14A C15A C10A 116.7(3) . . ?
C14A C15A C16A 117.5(3) . . ?
C16A C15A C10A 125.7(2) . . ?
C10B C15B C16B 125.8(3) . . ?
C14B C15B C10B 117.4(3) . . ?
C14B C15B C16B 116.8(3) . . ?
C15A C16A C42A 123.8(3) . . ?
C17A C16A C15A 120.0(3) . . ?
C17A C16A C42A 116.1(3) . . ?
C15B C16B C42B 123.7(2) . . ?
C17B C16B C15B 120.0(3) . . ?
C17B C16B C42B 116.1(3) . . ?
C16A C17A H17A 119.4 . . ?
C16A C17A C18A 121.2(3) . . ?
C18A C17A H17A 119.4 . . ?
C16B C17B H17B 119.1 . . ?
C16B C17B C18B 121.9(3) . . ?
C18B C17B H17B 119.1 . . ?
C17A C18A H18A 120.0 . . ?
C19A C18A C17A 120.0(3) . . ?
C19A C18A H18A 120.0 . . ?
C17B C18B H18B 120.3 . . ?
C19B C18B C17B 119.3(3) . . ?
C19B C18B H18B 120.3 . . ?
C14A C19A H19A 119.6 . . ?
C18A C19A C14A 120.9(3) . . ?
C18A C19A H19A 119.6 . . ?
C14B C19B H19B 119.5 . . ?
C18B C19B C14B 120.9(3) . . ?
C18B C19B H19B 119.5 . . ?
C21A C20A C10A 120.9(2) . . ?
C25A C20A C10A 120.6(2) . . ?
C25A C20A C21A 118.4(2) . . ?
C21B C20B C10B 119.9(2) . . ?
C25B C20B C10B 122.3(2) . . ?
C25B C20B C21B 117.8(2) . . ?
C20A C21A H21A 120.5 . . ?
C22A C21A C20A 118.9(3) . . ?
C22A C21A H21A 120.5 . . ?
C20B C21B H21B 120.4 . . ?
C22B C21B C20B 119.2(3) . . ?
C22B C21B H21B 120.4 . . ?
C21A C22A C26A 124.9(3) . . ?
N23A C22A C21A 121.1(3) . . ?
N23A C22A C26A 114.1(2) . . ?
C21B C22B C26B 124.5(3) . . ?
N23B C22B C21B 121.3(2) . . ?
N23B C22B C26B 114.1(2) . . ?
C22A N23A Cu1A 119.20(19) . . ?
C24A N23A Cu1A 119.72(19) . . ?
C24A N23A C22A 120.6(2) . . ?
C22B N23B Cu1B 119.45(19) . . ?
C22B N23B C24B 120.4(2) . . ?
C24B N23B Cu1B 119.67(19) . . ?
N23A C24A C25A 121.1(3) . . ?
N23A C24A C34A 114.7(2) . . ?
C25A C24A C34A 124.1(2) . . ?
N23B C24B C25B 120.6(3) . . ?
N23B C24B C34B 114.1(2) . . ?
C25B C24B C34B 125.2(3) . . ?
C20A C25A H25A 120.5 . . ?
C24A C25A C20A 119.0(3) . . ?
C24A C25A H25A 120.5 . . ?
C20B C25B C24B 119.8(2) . . ?
C20B C25B H25B 120.1 . . ?
C24B C25B H25B 120.1 . . ?
C27A C26A C22A 117.2(2) . . ?
N28A C26A C22A 114.7(2) . . ?
N28A C26A C27A 128.0(3) . . ?
C22B C26B C27B 117.2(3) . . ?
N28B C26B C22B 115.2(3) . . ?
N28B C26B C27B 127.6(3) . . ?
C26A C27A H27A 109.5 . . ?
C26A C27A H27B 109.5 . . ?
C26A C27A H27C 109.5 . . ?
H27A C27A H27B 109.5 . . ?
H27A C27A H27C 109.5 . . ?
H27B C27A H27C 109.5 . . ?
C26B C27B H27D 109.5 . . ?
C26B C27B H27E 109.5 . . ?
C26B C27B H27F 109.5 . . ?
H27D C27B H27E 109.5 . . ?
H27D C27B H27F 109.5 . . ?
H27E C27B H27F 109.5 . . ?
C26A N28A Cu1A 112.70(19) . . ?
C26A N28A C29A 123.6(3) . . ?
C29A N28A Cu1A 122.01(19) . . ?
C26B N28B Cu1B 113.58(19) . . ?
C26B N28B C29B 121.7(3) . . ?
C29B N28B Cu1B 123.54(19) . . ?
N28A C29A H29A 109.4 . . ?
N28A C29A H29B 109.4 . . ?
N28A C29A C30A 111.2(2) . . ?
H29A C29A H29B 108.0 . . ?
C30A C29A H29A 109.4 . . ?
C30A C29A H29B 109.4 . . ?
N28B C29B H29C 109.0 . . ?
N28B C29B H29D 109.0 . . ?
N28B C29B C30B 113.1(3) . . ?
H29C C29B H29D 107.8 . . ?
C30B C29B H29C 109.0 . . ?
C30B C29B H29D 109.0 . . ?
C31A C30A C29A 110.2(2) . . ?
C31A C30A C32A 108.7(2) . . ?
C31A C30A C33A 110.2(3) . . ?
C32A C30A C29A 107.6(2) . . ?
C33A C30A C29A 111.0(2) . . ?
C33A C30A C32A 109.0(2) . . ?
C31B C30B C29B 105.8(3) . . ?
C32B C30B C29B 110.0(3) . . ?
C32B C30B C31B 108.5(3) . . ?
C33B C30B C29B 111.2(3) . . ?
C33B C30B C31B 110.2(3) . . ?
C33B C30B C32B 111.0(3) . . ?
C30A C31A H31A 109.5 . . ?
C30A C31A H31B 109.5 . . ?
C30A C31A H31C 109.5 . . ?
H31A C31A H31B 109.5 . . ?
H31A C31A H31C 109.5 . . ?
H31B C31A H31C 109.5 . . ?
C30B C31B H31D 109.5 . . ?
C30B C31B H31E 109.5 . . ?
C30B C31B H31F 109.5 . . ?
H31D C31B H31E 109.5 . . ?
H31D C31B H31F 109.5 . . ?
H31E C31B H31F 109.5 . . ?
C30A C32A H32A 109.5 . . ?
C30A C32A H32B 109.5 . . ?
C30A C32A H32C 109.5 . . ?
H32A C32A H32B 109.5 . . ?
H32A C32A H32C 109.5 . . ?
H32B C32A H32C 109.5 . . ?
C30B C32B H32D 109.5 . . ?
C30B C32B H32E 109.5 . . ?
C30B C32B H32F 109.5 . . ?
H32D C32B H32E 109.5 . . ?
H32D C32B H32F 109.5 . . ?
H32E C32B H32F 109.5 . . ?
C30A C33A H33A 109.5 . . ?
C30A C33A H33B 109.5 . . ?
C30A C33A H33C 109.5 . . ?
H33A C33A H33B 109.5 . . ?
H33A C33A H33C 109.5 . . ?
H33B C33A H33C 109.5 . . ?
C30B C33B H33D 109.5 . . ?
C30B C33B H33E 109.5 . . ?
C30B C33B H33F 109.5 . . ?
H33D C33B H33E 109.5 . . ?
H33D C33B H33F 109.5 . . ?
H33E C33B H33F 109.5 . . ?
C24A C34A C35A 116.9(2) . . ?
N36A C34A C24A 114.9(2) . . ?
N36A C34A C35A 128.2(3) . . ?
C24B C34B C35B 117.6(3) . . ?
N36B C34B C24B 114.8(3) . . ?
N36B C34B C35B 127.6(3) . . ?
C34A C35A H35A 109.5 . . ?
C34A C35A H35B 109.5 . . ?
C34A C35A H35C 109.5 . . ?
H35A C35A H35B 109.5 . . ?
H35A C35A H35C 109.5 . . ?
H35B C35A H35C 109.5 . . ?
C34B C35B H35D 109.5 . . ?
C34B C35B H35E 109.5 . . ?
C34B C35B H35F 109.5 . . ?
H35D C35B H35E 109.5 . . ?
H35D C35B H35F 109.5 . . ?
H35E C35B H35F 109.5 . . ?
C34A N36A Cu1A 113.34(19) . . ?
C34A N36A C37A 122.0(2) . . ?
C37A N36A Cu1A 122.96(18) . . ?
C34B N36B Cu1B 111.9(2) . . ?
C34B N36B C37B 122.5(3) . . ?
C37B N36B Cu1B 122.0(2) . . ?
N36A C37A H37A 109.1 . . ?
N36A C37A H37B 109.1 . . ?
N36A C37A C38A 112.5(2) . . ?
H37A C37A H37B 107.8 . . ?
C38A C37A H37A 109.1 . . ?
C38A C37A H37B 109.1 . . ?
N36B C37B H37C 109.2 . . ?
N36B C37B H37D 109.2 . . ?
N36B C37B C38B 112.0(3) . . ?
H37C C37B H37D 107.9 . . ?
C38B C37B H37C 109.2 . . ?
C38B C37B H37D 109.2 . . ?
C39A C38A C37A 110.6(2) . . ?
C39A C38A C40A 109.5(3) . . ?
C39A C38A C41A 110.0(3) . . ?
C40A C38A C37A 106.6(3) . . ?
C41A C38A C37A 110.3(3) . . ?
C41A C38A C40A 109.7(3) . . ?
C39B C38B C37B 110.2(3) . . ?
C39B C38B C40B 109.3(3) . . ?
C40B C38B C37B 106.9(3) . . ?
C41B C38B C37B 111.1(3) . . ?
C41B C38B C39B 109.7(3) . . ?
C41B C38B C40B 109.6(3) . . ?
C38A C39A H39A 109.5 . . ?
C38A C39A H39B 109.5 . . ?
C38A C39A H39C 109.5 . . ?
H39A C39A H39B 109.5 . . ?
H39A C39A H39C 109.5 . . ?
H39B C39A H39C 109.5 . . ?
C38B C39B H39D 109.5 . . ?
C38B C39B H39E 109.5 . . ?
C38B C39B H39F 109.5 . . ?
H39D C39B H39E 109.5 . . ?
H39D C39B H39F 109.5 . . ?
H39E C39B H39F 109.5 . . ?
C38A C40A H40A 109.5 . . ?
C38A C40A H40B 109.5 . . ?
C38A C40A H40C 109.5 . . ?
H40A C40A H40B 109.5 . . ?
H40A C40A H40C 109.5 . . ?
H40B C40A H40C 109.5 . . ?
C38B C40B H40D 109.5 . . ?
C38B C40B H40E 109.5 . . ?
C38B C40B H40F 109.5 . . ?
H40D C40B H40E 109.5 . . ?
H40D C40B H40F 109.5 . . ?
H40E C40B H40F 109.5 . . ?
C38A C41A H41A 109.5 . . ?
C38A C41A H41B 109.5 . . ?
C38A C41A H41C 109.5 . . ?
H41A C41A H41B 109.5 . . ?
H41A C41A H41C 109.5 . . ?
H41B C41A H41C 109.5 . . ?
C38B C41B H41D 109.5 . . ?
C38B C41B H41E 109.5 . . ?
C38B C41B H41F 109.5 . . ?
H41D C41B H41E 109.5 . . ?
H41D C41B H41F 109.5 . . ?
H41E C41B H41F 109.5 . . ?
C43A C42A C16A 121.1(3) . . ?
C47A C42A C16A 120.3(3) . . ?
C47A C42A C43A 118.5(2) . . ?
C43B C42B C16B 120.0(3) . . ?
C47B C42B C16B 120.9(2) . . ?
C47B C42B C43B 119.0(2) . . ?
C42A C43A H43A 120.5 . . ?
C44A C43A C42A 119.0(3) . . ?
C44A C43A H43A 120.5 . . ?
C42B C43B H43B 120.9 . . ?
C44B C43B C42B 118.3(3) . . ?
C44B C43B H43B 120.9 . . ?
C43A C44A C48A 125.3(3) . . ?
N45A C44A C43A 120.6(3) . . ?
N45A C44A C48A 114.1(2) . . ?
C43B C44B C48B 124.1(3) . . ?
N45B C44B C43B 121.4(3) . . ?
N45B C44B C48B 114.5(2) . . ?
C44A N45A Cu3A 119.02(18) . . ?
C46A N45A Cu3A 119.41(19) . . ?
C46A N45A C44A 121.2(2) . . ?
C44B N45B Cu3B 118.90(19) . . ?
C44B N45B C46B 120.6(2) . . ?
C46B N45B Cu3B 119.9(2) . . ?
N45A C46A C47A 121.0(3) . . ?
N45A C46A C56A 113.8(2) . . ?
C47A C46A C56A 125.2(3) . . ?
N45B C46B C47B 121.1(3) . . ?
N45B C46B C56B 114.1(2) . . ?
C47B C46B C56B 124.7(3) . . ?
C42A C47A H47A 120.7 . . ?
C46A C47A C42A 118.7(3) . . ?
C46A C47A H47A 120.7 . . ?
C42B C47B H47B 120.6 . . ?
C46B C47B C42B 118.7(3) . . ?
C46B C47B H47B 120.6 . . ?
C49A C48A C44A 117.4(2) . . ?
N50A C48A C44A 114.4(3) . . ?
N50A C48A C49A 128.2(3) . . ?
C49B C48B C44B 117.3(2) . . ?
N50B C48B C44B 114.6(3) . . ?
N50B C48B C49B 128.0(3) . . ?
C48A C49A H49A 109.5 . . ?
C48A C49A H49B 109.5 . . ?
C48A C49A H49C 109.5 . . ?
H49A C49A H49B 109.5 . . ?
H49A C49A H49C 109.5 . . ?
H49B C49A H49C 109.5 . . ?
C48B C49B H49D 109.5 . . ?
C48B C49B H49E 109.5 . . ?
C48B C49B H49F 109.5 . . ?
H49D C49B H49E 109.5 . . ?
H49D C49B H49F 109.5 . . ?
H49E C49B H49F 109.5 . . ?
C48A N50A Cu3A 114.52(19) . . ?
C48A N50A C51A 122.9(3) . . ?
C51A N50A Cu3A 121.59(19) . . ?
C48B N50B Cu3B 113.20(18) . . ?
C48B N50B C51B 122.8(2) . . ?
C51B N50B Cu3B 121.57(18) . . ?
N50A C51A H51A 109.2 . . ?
N50A C51A H51B 109.2 . . ?
N50A C51A C52A 112.1(2) . . ?
H51A C51A H51B 107.9 . . ?
C52A C51A H51A 109.2 . . ?
C52A C51A H51B 109.2 . . ?
N50B C51B H51C 109.1 . . ?
N50B C51B H51D 109.1 . . ?
N50B C51B C52B 112.6(2) . . ?
H51C C51B H51D 107.8 . . ?
C52B C51B H51C 109.1 . . ?
C52B C51B H51D 109.1 . . ?
C53A C52A C51A 107.3(3) . . ?
C53A C52A C54A 108.6(3) . . ?
C54A C52A C51A 109.0(3) . . ?
C55A C52A C51A 111.4(3) . . ?
C55A C52A C53A 109.9(3) . . ?
C55A C52A C54A 110.6(3) . . ?
C53B C52B C51B 106.5(3) . . ?
C54B C52B C51B 109.9(3) . . ?
C54B C52B C53B 108.8(3) . . ?
C54B C52B C55B 110.6(3) . . ?
C55B C52B C51B 110.6(3) . . ?
C55B C52B C53B 110.2(3) . . ?
C52A C53A H53A 109.5 . . ?
C52A C53A H53B 109.5 . . ?
C52A C53A H53C 109.5 . . ?
H53A C53A H53B 109.5 . . ?
H53A C53A H53C 109.5 . . ?
H53B C53A H53C 109.5 . . ?
C52B C53B H53D 109.5 . . ?
C52B C53B H53E 109.5 . . ?
C52B C53B H53F 109.5 . . ?
H53D C53B H53E 109.5 . . ?
H53D C53B H53F 109.5 . . ?
H53E C53B H53F 109.5 . . ?
C52A C54A H54A 109.5 . . ?
C52A C54A H54B 109.5 . . ?
C52A C54A H54C 109.5 . . ?
H54A C54A H54B 109.5 . . ?
H54A C54A H54C 109.5 . . ?
H54B C54A H54C 109.5 . . ?
C52B C54B H54D 109.5 . . ?
C52B C54B H54E 109.5 . . ?
C52B C54B H54F 109.5 . . ?
H54D C54B H54E 109.5 . . ?
H54D C54B H54F 109.5 . . ?
H54E C54B H54F 109.5 . . ?
C52A C55A H55A 109.5 . . ?
C52A C55A H55B 109.5 . . ?
C52A C55A H55C 109.5 . . ?
H55A C55A H55B 109.5 . . ?
H55A C55A H55C 109.5 . . ?
H55B C55A H55C 109.5 . . ?
C52B C55B H55D 109.5 . . ?
C52B C55B H55E 109.5 . . ?
C52B C55B H55F 109.5 . . ?
H55D C55B H55E 109.5 . . ?
H55D C55B H55F 109.5 . . ?
H55E C55B H55F 109.5 . . ?
C57A C56A C46A 117.2(2) . . ?
N58A C56A C46A 114.7(2) . . ?
N58A C56A C57A 128.0(3) . . ?
C57B C56B C46B 117.0(2) . . ?
N58B C56B C46B 114.5(2) . . ?
N58B C56B C57B 128.3(3) . . ?
C56A C57A H57A 109.5 . . ?
C56A C57A H57B 109.5 . . ?
C56A C57A H57C 109.5 . . ?
H57A C57A H57B 109.5 . . ?
H57A C57A H57C 109.5 . . ?
H57B C57A H57C 109.5 . . ?
C56B C57B H57D 109.5 . . ?
C56B C57B H57E 109.5 . . ?
C56B C57B H57F 109.5 . . ?
H57D C57B H57E 109.5 . . ?
H57D C57B H57F 109.5 . . ?
H57E C57B H57F 109.5 . . ?
C56A N58A Cu3A 112.25(19) . . ?
C56A N58A C59A 122.8(2) . . ?
C59A N58A Cu3A 122.63(18) . . ?
C56B N58B Cu3B 113.62(19) . . ?
C56B N58B C59B 122.5(3) . . ?
C59B N58B Cu3B 123.09(19) . . ?
N58A C59A H59A 109.1 . . ?
N58A C59A H59B 109.1 . . ?
N58A C59A C60A 112.4(2) . . ?
H59A C59A H59B 107.9 . . ?
C60A C59A H59A 109.1 . . ?
C60A C59A H59B 109.1 . . ?
N58B C59B H59C 109.4 . . ?
N58B C59B H59D 109.4 . . ?
N58B C59B C60B 111.3(3) . . ?
H59C C59B H59D 108.0 . . ?
C60B C59B H59C 109.4 . . ?
C60B C59B H59D 109.4 . . ?
C61A C60A C59A 110.8(3) . . ?
C61A C60A C62A 109.0(3) . . ?
C61A C60A C63A 109.5(3) . . ?
C62A C60A C59A 107.0(3) . . ?
C63A C60A C59A 111.1(3) . . ?
C63A C60A C62A 109.4(3) . . ?
C61B C60B C59B 107.7(3) . . ?
C62B C60B C59B 110.4(3) . . ?
C62B C60B C61B 108.7(3) . . ?
C63B C60B C59B 110.1(3) . . ?
C63B C60B C61B 109.8(3) . . ?
C63B C60B C62B 110.1(3) . . ?
C60A C61A H61A 109.5 . . ?
C60A C61A H61B 109.5 . . ?
C60A C61A H61C 109.5 . . ?
H61A C61A H61B 109.5 . . ?
H61A C61A H61C 109.5 . . ?
H61B C61A H61C 109.5 . . ?
C60B C61B H61D 109.5 . . ?
C60B C61B H61E 109.5 . . ?
C60B C61B H61F 109.5 . . ?
H61D C61B H61E 109.5 . . ?
H61D C61B H61F 109.5 . . ?
H61E C61B H61F 109.5 . . ?
C60A C62A H62A 109.5 . . ?
C60A C62A H62B 109.5 . . ?
C60A C62A H62C 109.5 . . ?
H62A C62A H62B 109.5 . . ?
H62A C62A H62C 109.5 . . ?
H62B C62A H62C 109.5 . . ?
C60B C62B H62D 109.5 . . ?
C60B C62B H62E 109.5 . . ?
C60B C62B H62F 109.5 . . ?
H62D C62B H62E 109.5 . . ?
H62D C62B H62F 109.5 . . ?
H62E C62B H62F 109.5 . . ?
C60A C63A H63A 109.5 . . ?
C60A C63A H63B 109.5 . . ?
C60A C63A H63C 109.5 . . ?
H63A C63A H63B 109.5 . . ?
H63A C63A H63C 109.5 . . ?
H63B C63A H63C 109.5 . . ?
C60B C63B H63D 109.5 . . ?
C60B C63B H63E 109.5 . . ?
C60B C63B H63F 109.5 . . ?
H63D C63B H63E 109.5 . . ?
H63D C63B H63F 109.5 . . ?
H63E C63B H63F 109.5 . . ?
C81A O80A C84A 110.11(6) . . ?
C84B O80B C81B 110.08(6) . . ?
O80A C81A H81A 110.4 . . ?
O80A C81A H81B 110.4 . . ?
O80A C81A C82A 106.46(8) . . ?
H81A C81A H81B 108.6 . . ?
C82A C81A H81A 110.4 . . ?
C82A C81A H81B 110.4 . . ?
O80B C81B H81C 110.6 . . ?
O80B C81B H81D 110.6 . . ?
O80B C81B C82B 105.67(9) . . ?
H81C C81B H81D 108.7 . . ?
C82B C81B H81C 110.6 . . ?
C82B C81B H81D 110.6 . . ?
C81A C82A H82A 111.4 . . ?
C81A C82A H82B 111.4 . . ?
C81A C82A C83A 101.94(9) . . ?
H82A C82A H82B 109.2 . . ?
C83A C82A H82A 111.4 . . ?
C83A C82A H82B 111.4 . . ?
C81B C82B H82C 111.4 . . ?
C81B C82B H82D 111.4 . . ?
C81B C82B C83B 101.63(9) . . ?
H82C C82B H82D 109.3 . . ?
C83B C82B H82C 111.4 . . ?
C83B C82B H82D 111.4 . . ?
C82A C83A H83A 111.4 . . ?
C82A C83A H83B 111.4 . . ?
H83A C83A H83B 109.3 . . ?
C84A C83A C82A 101.72(9) . . ?
C84A C83A H83A 111.4 . . ?
C84A C83A H83B 111.4 . . ?
C82B C83B H83C 111.3 . . ?
C82B C83B H83D 111.3 . . ?
H83C C83B H83D 109.2 . . ?
C84B C83B C82B 102.45(9) . . ?
C84B C83B H83C 111.3 . . ?
C84B C83B H83D 111.3 . . ?
O80A C84A C83A 106.09(8) . . ?
O80A C84A H84A 110.5 . . ?
O80A C84A H84B 110.5 . . ?
C83A C84A H84A 110.5 . . ?
C83A C84A H84B 110.5 . . ?
H84A C84A H84B 108.7 . . ?
O80B C84B C83B 106.87(7) . . ?
O80B C84B H84C 110.3 . . ?
O80B C84B H84D 110.3 . . ?
C83B C84B H84C 110.3 . . ?
C83B C84B H84D 110.3 . . ?
H84C C84B H84D 108.6 . . ?

loop_
_geom_bond_atom_site_label_1
_geom_bond_atom_site_label_2
_geom_bond_distance
_geom_bond_site_symmetry_2
_geom_bond_publ_flag
Cu1A Cl2A 2.2191(8) . ?
Cu1A Cu3A 2.6982(6) . ?
Cu1A N23A 2.005(2) . ?
Cu1A N28A 2.254(2) . ?
Cu1A N36A 2.247(2) . ?
Cu1B Cl2B 2.2318(8) . ?
Cu1B Cu3B 2.7124(6) . ?
Cu1B N23B 2.005(2) . ?
Cu1B N28B 2.229(3) . ?
Cu1B N36B 2.264(3) . ?
Cl2A Cu3A 2.2268(8) . ?
Cl2B Cu3B 2.2187(8) . ?
Cu3A N45A 2.005(2) . ?
Cu3A N50A 2.191(2) . ?
Cu3A N58A 2.241(2) . ?
Cu3B N45B 2.008(2) . ?
Cu3B N50B 2.230(2) . ?
Cu3B N58B 2.255(2) . ?
Cu4A Cl5A 2.1137(10) . ?
Cu4A Cl6A 2.1126(10) . ?
Cu4B Cl5B 2.1072(15) . ?
Cu4B Cl6B 2.1040(14) . ?
C10A C11A 1.367(4) . ?
C10A C15A 1.452(4) . ?
C10A C20A 1.488(4) . ?
C10B C11B 1.377(4) . ?
C10B C15B 1.441(4) . ?
C10B C20B 1.488(4) . ?
C11A H11A 0.9500 . ?
C11A C12A 1.409(4) . ?
C11B H11B 0.9500 . ?
C11B C12B 1.404(4) . ?
C12A H12A 0.9500 . ?
C12A C13A 1.360(5) . ?
C12B H12B 0.9500 . ?
C12B C13B 1.362(4) . ?
C13A H13A 0.9500 . ?
C13A C14A 1.417(4) . ?
C13B H13B 0.9500 . ?
C13B C14B 1.420(4) . ?
C14A C15A 1.428(4) . ?
C14A C19A 1.424(4) . ?
C14B C15B 1.429(4) . ?
C14B C19B 1.415(4) . ?
C15A C16A 1.435(4) . ?
C15B C16B 1.442(4) . ?
C16A C17A 1.380(4) . ?
C16A C42A 1.485(4) . ?
C16B C17B 1.379(4) . ?
C16B C42B 1.486(4) . ?
C17A H17A 0.9500 . ?
C17A C18A 1.408(4) . ?
C17B H17B 0.9500 . ?
C17B C18B 1.406(4) . ?
C18A H18A 0.9500 . ?
C18A C19A 1.354(5) . ?
C18B H18B 0.9500 . ?
C18B C19B 1.366(5) . ?
C19A H19A 0.9500 . ?
C19B H19B 0.9500 . ?
C20A C21A 1.402(4) . ?
C20A C25A 1.396(4) . ?
C20B C21B 1.403(4) . ?
C20B C25B 1.386(4) . ?
C21A H21A 0.9500 . ?
C21A C22A 1.391(4) . ?
C21B H21B 0.9500 . ?
C21B C22B 1.391(4) . ?
C22A N23A 1.341(4) . ?
C22A C26A 1.504(4) . ?
C22B N23B 1.332(4) . ?
C22B C26B 1.506(4) . ?
N23A C24A 1.335(4) . ?
N23B C24B 1.340(4) . ?
C24A C25A 1.394(4) . ?
C24A C34A 1.501(4) . ?
C24B C25B 1.397(4) . ?
C24B C34B 1.493(4) . ?
C25A H25A 0.9500 . ?
C25B H25B 0.9500 . ?
C26A C27A 1.503(4) . ?
C26A N28A 1.277(4) . ?
C26B C27B 1.509(4) . ?
C26B N28B 1.277(4) . ?
C27A H27A 0.9800 . ?
C27A H27B 0.9800 . ?
C27A H27C 0.9800 . ?
C27B H27D 0.9800 . ?
C27B H27E 0.9800 . ?
C27B H27F 0.9800 . ?
N28A C29A 1.462(3) . ?
N28B C29B 1.468(4) . ?
C29A H29A 0.9900 . ?
C29A H29B 0.9900 . ?
C29A C30A 1.545(4) . ?
C29B H29C 0.9900 . ?
C29B H29D 0.9900 . ?
C29B C30B 1.538(4) . ?
C30A C31A 1.527(4) . ?
C30A C32A 1.537(4) . ?
C30A C33A 1.531(4) . ?
C30B C31B 1.533(4) . ?
C30B C32B 1.527(5) . ?
C30B C33B 1.522(5) . ?
C31A H31A 0.9800 . ?
C31A H31B 0.9800 . ?
C31A H31C 0.9800 . ?
C31B H31D 0.9800 . ?
C31B H31E 0.9800 . ?
C31B H31F 0.9800 . ?
C32A H32A 0.9800 . ?
C32A H32B 0.9800 . ?
C32A H32C 0.9800 . ?
C32B H32D 0.9800 . ?
C32B H32E 0.9800 . ?
C32B H32F 0.9800 . ?
C33A H33A 0.9800 . ?
C33A H33B 0.9800 . ?
C33A H33C 0.9800 . ?
C33B H33D 0.9800 . ?
C33B H33E 0.9800 . ?
C33B H33F 0.9800 . ?
C34A C35A 1.502(4) . ?
C34A N36A 1.282(4) . ?
C34B C35B 1.503(4) . ?
C34B N36B 1.277(4) . ?
C35A H35A 0.9800 . ?
C35A H35B 0.9800 . ?
C35A H35C 0.9800 . ?
C35B H35D 0.9800 . ?
C35B H35E 0.9800 . ?
C35B H35F 0.9800 . ?
N36A C37A 1.462(4) . ?
N36B C37B 1.461(4) . ?
C37A H37A 0.9900 . ?
C37A H37B 0.9900 . ?
C37A C38A 1.545(4) . ?
C37B H37C 0.9900 . ?
C37B H37D 0.9900 . ?
C37B C38B 1.536(5) . ?
C38A C39A 1.523(5) . ?
C38A C40A 1.529(4) . ?
C38A C41A 1.529(4) . ?
C38B C39B 1.531(5) . ?
C38B C40B 1.532(5) . ?
C38B C41B 1.527(5) . ?
C39A H39A 0.9800 . ?
C39A H39B 0.9800 . ?
C39A H39C 0.9800 . ?
C39B H39D 0.9800 . ?
C39B H39E 0.9800 . ?
C39B H39F 0.9800 . ?
C40A H40A 0.9800 . ?
C40A H40B 0.9800 . ?
C40A H40C 0.9800 . ?
C40B H40D 0.9800 . ?
C40B H40E 0.9800 . ?
C40B H40F 0.9800 . ?
C41A H41A 0.9800 . ?
C41A H41B 0.9800 . ?
C41A H41C 0.9800 . ?
C41B H41D 0.9800 . ?
C41B H41E 0.9800 . ?
C41B H41F 0.9800 . ?
C42A C43A 1.399(4) . ?
C42A C47A 1.398(4) . ?
C42B C43B 1.401(4) . ?
C42B C47B 1.394(4) . ?
C43A H43A 0.9500 . ?
C43A C44A 1.393(4) . ?
C43B H43B 0.9500 . ?
C43B C44B 1.398(4) . ?
C44A N45A 1.334(4) . ?
C44A C48A 1.504(4) . ?
C44B N45B 1.330(4) . ?
C44B C48B 1.506(4) . ?
N45A C46A 1.333(4) . ?
N45B C46B 1.343(4) . ?
C46A C47A 1.390(4) . ?
C46A C56A 1.502(4) . ?
C46B C47B 1.392(4) . ?
C46B C56B 1.506(4) . ?
C47A H47A 0.9500 . ?
C47B H47B 0.9500 . ?
C48A C49A 1.499(4) . ?
C48A N50A 1.285(4) . ?
C48B C49B 1.503(4) . ?
C48B N50B 1.277(4) . ?
C49A H49A 0.9800 . ?
C49A H49B 0.9800 . ?
C49A H49C 0.9800 . ?
C49B H49D 0.9800 . ?
C49B H49E 0.9800 . ?
C49B H49F 0.9800 . ?
N50A C51A 1.463(3) . ?
N50B C51B 1.462(3) . ?
C51A H51A 0.9900 . ?
C51A H51B 0.9900 . ?
C51A C52A 1.535(4) . ?
C51B H51C 0.9900 . ?
C51B H51D 0.9900 . ?
C51B C52B 1.539(4) . ?
C52A C53A 1.528(4) . ?
C52A C54A 1.532(5) . ?
C52A C55A 1.522(5) . ?
C52B C53B 1.533(4) . ?
C52B C54B 1.519(5) . ?
C52B C55B 1.531(5) . ?
C53A H53A 0.9800 . ?
C53A H53B 0.9800 . ?
C53A H53C 0.9800 . ?
C53B H53D 0.9800 . ?
C53B H53E 0.9800 . ?
C53B H53F 0.9800 . ?
C54A H54A 0.9800 . ?
C54A H54B 0.9800 . ?
C54A H54C 0.9800 . ?
C54B H54D 0.9800 . ?
C54B H54E 0.9800 . ?
C54B H54F 0.9800 . ?
C55A H55A 0.9800 . ?
C55A H55B 0.9800 . ?
C55A H55C 0.9800 . ?
C55B H55D 0.9800 . ?
C55B H55E 0.9800 . ?
C55B H55F 0.9800 . ?
C56A C57A 1.502(4) . ?
C56A N58A 1.283(4) . ?
C56B C57B 1.500(4) . ?
C56B N58B 1.282(4) . ?
C57A H57A 0.9800 . ?
C57A H57B 0.9800 . ?
C57A H57C 0.9800 . ?
C57B H57D 0.9800 . ?
C57B H57E 0.9800 . ?
C57B H57F 0.9800 . ?
N58A C59A 1.462(4) . ?
N58B C59B 1.456(4) . ?
C59A H59A 0.9900 . ?
C59A H59B 0.9900 . ?
C59A C60A 1.537(4) . ?
C59B H59C 0.9900 . ?
C59B H59D 0.9900 . ?
C59B C60B 1.542(4) . ?
C60A C61A 1.532(4) . ?
C60A C62A 1.533(4) . ?
C60A C63A 1.532(4) . ?
C60B C61B 1.526(4) . ?
C60B C62B 1.526(5) . ?
C60B C63B 1.524(4) . ?
C61A H61A 0.9800 . ?
C61A H61B 0.9800 . ?
C61A H61C 0.9800 . ?
C61B H61D 0.9800 . ?
C61B H61E 0.9800 . ?
C61B H61F 0.9800 . ?
C62A H62A 0.9800 . ?
C62A H62B 0.9800 . ?
C62A H62C 0.9800 . ?
C62B H62D 0.9800 . ?
C62B H62E 0.9800 . ?
C62B H62F 0.9800 . ?
C63A H63A 0.9800 . ?
C63A H63B 0.9800 . ?
C63A H63C 0.9800 . ?
C63B H63D 0.9800 . ?
C63B H63E 0.9800 . ?
C63B H63F 0.9800 . ?
O80A C81A 1.4334(9) . ?
O80A C84A 1.4347(9) . ?
O80B C81B 1.4358(9) . ?
O80B C84B 1.4317(9) . ?
C81A H81A 0.9900 . ?
C81A H81B 0.9900 . ?
C81A C82A 1.5273(10) . ?
C81B H81C 0.9900 . ?
C81B H81D 0.9900 . ?
C81B C82B 1.5309(10) . ?
C82A H82A 0.9900 . ?
C82A H82B 0.9900 . ?
C82A C83A 1.5336(10) . ?
C82B H82C 0.9900 . ?
C82B H82D 0.9900 . ?
C82B C83B 1.5318(10) . ?
C83A H83A 0.9900 . ?
C83A H83B 0.9900 . ?
C83A C84A 1.5291(10) . ?
C83B H83C 0.9900 . ?
C83B H83D 0.9900 . ?
C83B C84B 1.5235(10) . ?
C84A H84A 0.9900 . ?
C84A H84B 0.9900 . ?
C84B H84C 0.9900 . ?
C84B H84D 0.9900 . ?

loop_
_geom_torsion_atom_site_label_1
_geom_torsion_atom_site_label_2
_geom_torsion_atom_site_label_3
_geom_torsion_atom_site_label_4
_geom_torsion
_geom_torsion_site_symmetry_1
_geom_torsion_site_symmetry_2
_geom_torsion_site_symmetry_3
_geom_torsion_site_symmetry_4
_geom_torsion_publ_flag
Cu1A N23A C24A C25A -164.0(2) . . . . ?
Cu1A N23A C24A C34A 11.6(3) . . . . ?
Cu1A N28A C29A C30A -91.8(3) . . . . ?
Cu1A N36A C37A C38A 87.0(3) . . . . ?
Cu1B N23B C24B C25B -165.0(2) . . . . ?
Cu1B N23B C24B C34B 12.4(3) . . . . ?
Cu1B N28B C29B C30B -74.3(3) . . . . ?
Cu1B N36B C37B C38B 96.9(3) . . . . ?
Cu3A N45A C46A C47A 165.2(2) . . . . ?
Cu3A N45A C46A C56A -14.8(3) . . . . ?
Cu3A N50A C51A C52A 83.4(3) . . . . ?
Cu3A N58A C59A C60A -97.2(3) . . . . ?
Cu3B N45B C46B C47B 163.0(2) . . . . ?
Cu3B N45B C46B C56B -14.7(3) . . . . ?
Cu3B N50B C51B C52B 92.4(3) . . . . ?
Cu3B N58B C59B C60B -83.1(3) . . . . ?
C10A C11A C12A C13A 1.4(5) . . . . ?
C10A C15A C16A C17A 170.2(3) . . . . ?
C10A C15A C16A C42A -14.0(4) . . . . ?
C10A C20A C21A C22A -173.1(3) . . . . ?
C10A C20A C25A C24A 172.2(3) . . . . ?
C10B C11B C12B C13B 1.1(4) . . . . ?
C10B C15B C16B C17B 172.7(3) . . . . ?
C10B C15B C16B C42B -12.1(4) . . . . ?
C10B C20B C21B C22B -174.7(3) . . . . ?
C10B C20B C25B C24B 173.6(3) . . . . ?
C11A C10A C15A C14A -7.0(4) . . . . ?
C11A C10A C15A C16A 174.3(3) . . . . ?
C11A C10A C20A C21A -59.1(4) . . . . ?
C11A C10A C20A C25A 120.7(3) . . . . ?
C11A C12A C13A C14A -2.5(5) . . . . ?
C11B C10B C15B C14B -5.8(4) . . . . ?
C11B C10B C15B C16B 174.1(3) . . . . ?
C11B C10B C20B C21B -57.4(4) . . . . ?
C11B C10B C20B C25B 121.1(3) . . . . ?
C11B C12B C13B C14B -2.7(4) . . . . ?
C12A C13A C14A C15A -1.3(5) . . . . ?
C12A C13A C14A C19A 177.9(3) . . . . ?
C12B C13B C14B C15B -0.1(4) . . . . ?
C12B C13B C14B C19B 179.5(3) . . . . ?
C13A C14A C15A C10A 5.9(4) . . . . ?
C13A C14A C15A C16A -175.2(3) . . . . ?
C13A C14A C19A C18A -178.3(3) . . . . ?
C13B C14B C15B C10B 4.3(4) . . . . ?
C13B C14B C15B C16B -175.6(3) . . . . ?
C13B C14B C19B C18B -178.9(3) . . . . ?
C14A C15A C16A C17A -8.5(4) . . . . ?
C14A C15A C16A C42A 167.3(3) . . . . ?
C14B C15B C16B C17B -7.4(4) . . . . ?
C14B C15B C16B C42B 167.8(3) . . . . ?
C15A C10A C11A C12A 3.5(4) . . . . ?
C15A C10A C20A C21A 124.0(3) . . . . ?
C15A C10A C20A C25A -56.2(4) . . . . ?
C15A C14A C19A C18A 1.0(5) . . . . ?
C15A C16A C17A C18A 5.1(5) . . . . ?
C15A C16A C42A C43A -53.7(4) . . . . ?
C15A C16A C42A C47A 129.5(3) . . . . ?
C15B C10B C11B C12B 3.3(4) . . . . ?
C15B C10B C20B C21B 123.5(3) . . . . ?
C15B C10B C20B C25B -57.9(4) . . . . ?
C15B C14B C19B C18B 0.7(5) . . . . ?
C15B C16B C17B C18B 4.8(5) . . . . ?
C15B C16B C42B C43B -54.9(4) . . . . ?
C15B C16B C42B C47B 127.1(3) . . . . ?
C16A C17A C18A C19A 1.6(5) . . . . ?
C16A C42A C43A C44A 175.3(3) . . . . ?
C16A C42A C47A C46A -175.2(3) . . . . ?
C16B C17B C18B C19B 0.9(5) . . . . ?
C16B C42B C43B C44B 174.5(3) . . . . ?
C16B C42B C47B C46B -174.4(3) . . . . ?
C17A C16A C42A C43A 122.2(3) . . . . ?
C17A C16A C42A C47A -54.6(4) . . . . ?
C17A C18A C19A C14A -4.7(5) . . . . ?
C17B C16B C42B C43B 120.5(3) . . . . ?
C17B C16B C42B C47B -57.5(4) . . . . ?
C17B C18B C19B C14B -3.7(5) . . . . ?
C19A C14A C15A C10A -173.3(3) . . . . ?
C19A C14A C15A C16A 5.5(4) . . . . ?
C19B C14B C15B C10B -175.3(3) . . . . ?
C19B C14B C15B C16B 4.8(4) . . . . ?
C20A C10A C11A C12A -173.5(3) . . . . ?
C20A C10A C15A C14A 169.8(3) . . . . ?
C20A C10A C15A C16A -8.9(4) . . . . ?
C20A C21A C22A N23A 1.1(4) . . . . ?
C20A C21A C22A C26A -179.8(3) . . . . ?
C20B C10B C11B C12B -175.8(3) . . . . ?
C20B C10B C15B C14B 173.2(3) . . . . ?
C20B C10B C15B C16B -6.9(4) . . . . ?
C20B C21B C22B N23B 1.4(4) . . . . ?
C20B C21B C22B C26B 178.4(3) . . . . ?
C21A C20A C25A C24A -8.0(4) . . . . ?
C21A C22A N23A Cu1A 163.1(2) . . . . ?
C21A C22A N23A C24A -8.7(4) . . . . ?
C21A C22A C26A C27A 0.6(4) . . . . ?
C21A C22A C26A N28A 178.7(3) . . . . ?
C21B C20B C25B C24B -7.8(4) . . . . ?
C21B C22B N23B Cu1B 163.8(2) . . . . ?
C21B C22B N23B C24B -8.5(4) . . . . ?
C21B C22B C26B C27B 6.7(5) . . . . ?
C21B C22B C26B N28B -175.6(3) . . . . ?
C22A N23A C24A C25A 7.7(4) . . . . ?
C22A N23A C24A C34A -176.6(2) . . . . ?
C22A C26A N28A Cu1A 16.4(3) . . . . ?
C22A C26A N28A C29A -178.3(2) . . . . ?
C22B N23B C24B C25B 7.3(4) . . . . ?
C22B N23B C24B C34B -175.3(2) . . . . ?
C22B C26B N28B Cu1B 9.2(3) . . . . ?
C22B C26B N28B C29B 177.2(3) . . . . ?
N23A C22A C26A C27A 179.8(3) . . . . ?
N23A C22A C26A N28A -2.1(4) . . . . ?
N23A C24A C25A C20A 0.7(4) . . . . ?
N23A C24A C34A C35A 179.2(3) . . . . ?
N23A C24A C34A N36A 1.0(4) . . . . ?
N23B C22B C26B C27B -176.1(3) . . . . ?
N23B C22B C26B N28B 1.7(4) . . . . ?
N23B C24B C25B C20B 1.0(4) . . . . ?
N23B C24B C34B C35B -173.5(3) . . . . ?
N23B C24B C34B N36B 7.7(4) . . . . ?
C24A C34A N36A Cu1A -11.3(3) . . . . ?
C24A C34A N36A C37A -177.0(2) . . . . ?
C24B C34B N36B Cu1B -20.9(3) . . . . ?
C24B C34B N36B C37B -179.8(3) . . . . ?
C25A C20A C21A C22A 7.1(4) . . . . ?
C25A C24A C34A C35A -5.3(4) . . . . ?
C25A C24A C34A N36A 176.5(3) . . . . ?
C25B C20B C21B C22B 6.7(4) . . . . ?
C25B C24B C34B C35B 3.8(4) . . . . ?
C25B C24B C34B N36B -175.0(3) . . . . ?
C26A C22A N23A Cu1A -16.1(3) . . . . ?
C26A C22A N23A C24A 172.1(2) . . . . ?
C26A N28A C29A C30A 104.2(3) . . . . ?
C26B C22B N23B Cu1B -13.5(3) . . . . ?
C26B C22B N23B C24B 174.2(3) . . . . ?
C26B N28B C29B C30B 118.9(3) . . . . ?
C27A C26A N28A Cu1A -165.8(3) . . . . ?
C27A C26A N28A C29A -0.5(5) . . . . ?
C27B C26B N28B Cu1B -173.4(3) . . . . ?
C27B C26B N28B C29B -5.3(5) . . . . ?
N28A C29A C30A C31A -73.2(3) . . . . ?
N28A C29A C30A C32A 168.4(2) . . . . ?
N28A C29A C30A C33A 49.2(3) . . . . ?
N28B C29B C30B C31B 176.9(3) . . . . ?
N28B C29B C30B C32B -66.2(3) . . . . ?
N28B C29B C30B C33B 57.2(4) . . . . ?
C34A C24A C25A C20A -174.5(3) . . . . ?
C34A N36A C37A C38A -108.7(3) . . . . ?
C34B C24B C25B C20B -176.1(3) . . . . ?
C34B N36B C37B C38B -106.3(3) . . . . ?
C35A C34A N36A Cu1A 170.8(2) . . . . ?
C35A C34A N36A C37A 5.1(5) . . . . ?
C35B C34B N36B Cu1B 160.5(3) . . . . ?
C35B C34B N36B C37B 1.6(5) . . . . ?
N36A C37A C38A C39A 60.9(3) . . . . ?
N36A C37A C38A C40A 179.9(3) . . . . ?
N36A C37A C38A C41A -61.1(3) . . . . ?
N36B C37B C38B C39B 66.7(4) . . . . ?
N36B C37B C38B C40B -174.6(3) . . . . ?
N36B C37B C38B C41B -55.1(4) . . . . ?
C42A C16A C17A C18A -171.0(3) . . . . ?
C42A C43A C44A N45A 0.0(4) . . . . ?
C42A C43A C44A C48A -177.9(3) . . . . ?
C42B C16B C17B C18B -170.8(3) . . . . ?
C42B C43B C44B N45B -0.4(4) . . . . ?
C42B C43B C44B C48B -177.3(3) . . . . ?
C43A C42A C47A C46A 7.9(4) . . . . ?
C43A C44A N45A Cu3A -165.2(2) . . . . ?
C43A C44A N45A C46A 8.1(4) . . . . ?
C43A C44A C48A C49A -5.4(4) . . . . ?
C43A C44A C48A N50A 176.8(3) . . . . ?
C43B C42B C47B C46B 7.6(4) . . . . ?
C43B C44B N45B Cu3B -162.9(2) . . . . ?
C43B C44B N45B C46B 8.2(4) . . . . ?
C43B C44B C48B C49B -3.4(4) . . . . ?
C43B C44B C48B N50B 178.5(3) . . . . ?
C44A N45A C46A C47A -8.1(4) . . . . ?
C44A N45A C46A C56A 171.9(2) . . . . ?
C44A C48A N50A Cu3A -9.5(3) . . . . ?
C44A C48A N50A C51A -178.1(2) . . . . ?
C44B N45B C46B C47B -8.0(4) . . . . ?
C44B N45B C46B C56B 174.3(2) . . . . ?
C44B C48B N50B Cu3B -14.2(3) . . . . ?
C44B C48B N50B C51B -176.7(3) . . . . ?
N45A C44A C48A C49A 176.5(3) . . . . ?
N45A C44A C48A N50A -1.3(4) . . . . ?
N45A C46A C47A C42A -0.1(4) . . . . ?
N45A C46A C56A C57A 177.6(3) . . . . ?
N45A C46A C56A N58A -4.6(4) . . . . ?
N45B C44B C48B C49B 179.5(3) . . . . ?
N45B C44B C48B N50B 1.5(4) . . . . ?
N45B C46B C47B C42B 0.0(4) . . . . ?
N45B C46B C56B C57B -176.6(3) . . . . ?
N45B C46B C56B N58B -0.1(4) . . . . ?
C46A C56A N58A Cu3A 18.8(3) . . . . ?
C46A C56A N58A C59A -178.2(2) . . . . ?
C46B C56B N58B Cu3B 12.5(3) . . . . ?
C46B C56B N58B C59B -177.6(3) . . . . ?
C47A C42A C43A C44A -7.9(4) . . . . ?
C47A C46A C56A C57A -2.4(4) . . . . ?
C47A C46A C56A N58A 175.4(3) . . . . ?
C47B C42B C43B C44B -7.4(4) . . . . ?
C47B C46B C56B C57B 5.8(4) . . . . ?
C47B C46B C56B N58B -177.8(3) . . . . ?
C48A C44A N45A Cu3A 12.9(3) . . . . ?
C48A C44A N45A C46A -173.7(2) . . . . ?
C48A N50A C51A C52A -108.8(3) . . . . ?
C48B C44B N45B Cu3B 14.2(3) . . . . ?
C48B C44B N45B C46B -174.7(3) . . . . ?
C48B N50B C51B C52B -106.5(3) . . . . ?
C49A C48A N50A Cu3A 173.0(3) . . . . ?
C49A C48A N50A C51A 4.4(5) . . . . ?
C49B C48B N50B Cu3B 168.0(3) . . . . ?
C49B C48B N50B C51B 5.5(5) . . . . ?
N50A C51A C52A C53A -172.6(3) . . . . ?
N50A C51A C52A C54A 69.9(3) . . . . ?
N50A C51A C52A C55A -52.4(4) . . . . ?
N50B C51B C52B C53B -173.8(3) . . . . ?
N50B C51B C52B C54B 68.5(3) . . . . ?
N50B C51B C52B C55B -54.0(4) . . . . ?
C56A C46A C47A C42A 179.9(3) . . . . ?
C56A N58A C59A C60A 101.5(3) . . . . ?
C56B C46B C47B C42B 177.5(3) . . . . ?
C56B N58B C59B C60B 107.9(3) . . . . ?
C57A C56A N58A Cu3A -163.7(3) . . . . ?
C57A C56A N58A C59A -0.7(5) . . . . ?
C57B C56B N58B Cu3B -171.5(3) . . . . ?
C57B C56B N58B C59B -1.6(5) . . . . ?
N58A C59A C60A C61A 51.8(3) . . . . ?
N58A C59A C60A C62A 170.5(3) . . . . ?
N58A C59A C60A C63A -70.2(3) . . . . ?
N58B C59B C60B C61B 178.1(3) . . . . ?
N58B C59B C60B C62B -63.4(3) . . . . ?
N58B C59B C60B C63B 58.4(4) . . . . ?
O80A C81A C82A C83A 29.4(4) . . . . ?
O80B C81B C82B C83B -32.8(3) . . . . ?
C81A O80A C84A C83A -13.6(5) . . . . ?
C81A C82A C83A C84A -36.1(3) . . . . ?
C81B O80B C84B C83B 6.0(5) . . . . ?
C81B C82B C83B C84B 35.3(3) . . . . ?
C82A C83A C84A O80A 31.3(3) . . . . ?
C82B C83B C84B O80B -26.4(4) . . . . ?
C84A O80A C81A C82A -10.2(5) . . . . ?
C84B O80B C81B C82B 17.2(5) . . . . ?

loop_
_exptl_oxdiff_crystal_face_indexfrac_h
_exptl_oxdiff_crystal_face_indexfrac_k
_exptl_oxdiff_crystal_face_indexfrac_l
_exptl_oxdiff_crystal_face_x
_exptl_oxdiff_crystal_face_y
_exptl_oxdiff_crystal_face_z
0.9998 0.0019 -0.0013 0.1156 0.0295 0.0208
-0.9998 -0.0019 0.0013 -0.1156 -0.0295 -0.0208
0.0020 1.0001 0.9963 0.0045 -0.0066 0.1336
-0.0020 -1.0001 -0.9963 -0.0045 0.0066 -0.1336
-0.0007 -0.0019 -0.9995 -0.0105 0.0456 -0.0511
0.0007 0.0019 0.9995 0.0105 -0.0456 0.0511
